data_7130965
loop_
_publ_author_name
'Cao, Fan'
'Duan, Honghong'
'Li, Qingfang'
'Cao, Liping'

_publ_section_title
;
 A tetraphenylethene-based hexacationic molecular cage with an open cavity
;
_journal_name_full 'Chemical Communications'
_journal_paper_doi 10.1039/D2CC05153B
_journal_year 2022
_chemical_formula_moiety 'C108 H86 N6 O2, 6(Cl), C H4 O, 18[CH3OH]'
_chemical_formula_sum 'C127 H162 Cl6 N6 O21'
_chemical_formula_weight 2321.32
_space_group_crystal_system monoclinic
_space_group_IT_number 13
_space_group_name_Hall '-P 2yac'
_space_group_name_H-M_alt 'P 1 2/n 1'
_atom_sites_solution_hydrogens mixed
_audit_block_doi 10.5517/ccdc.csd.cc2dfgq1
_audit_creation_date 2022-11-04
_audit_creation_method
; 
Olex2 1.5 
(compiled 2022.04.07 svn.rca3783a0 for OlexSys, GUI svn.r6498) 
;
_audit_update_record
;
2022-11-04 deposited with the CCDC.	2022-11-08 downloaded from the CCDC.
;
_cell_angle_alpha 90
_cell_angle_beta 113.007(4)
_cell_angle_gamma 90
_cell_formula_units_Z 8
_cell_length_a 32.948(3)
_cell_length_b 20.5987(16)
_cell_length_c 41.696(3)
_cell_measurement_reflns_used 9867
_cell_measurement_temperature 200.00
_cell_measurement_theta_max 49.78
_cell_measurement_theta_min 2.54
_cell_volume 26048(4)
_computing_cell_refinement 'SAINT V8.38A (Bruker, 2018)'
_computing_data_collection 'Bruker APEX2'
_computing_data_reduction 'SAINT V8.38A (Bruker, 2018)'
_computing_molecular_graphics 'Olex2 1.5 (Dolomanov et al., 2009)'
_computing_publication_material 'Olex2 1.5 (Dolomanov et al., 2009)'
_computing_structure_refinement 'SHELXL 2018/3 (Sheldrick, 2015)'
_computing_structure_solution 'SHELXT 2014/5 (Sheldrick, 2014)'
_diffrn_ambient_temperature 200.00
_diffrn_measured_fraction_theta_full 0.965
_diffrn_measured_fraction_theta_max 0.965
_diffrn_measurement_device_type 'Bruker APEX-II CCD'
_diffrn_measurement_method '\f and \w scans'
_diffrn_radiation_type GaK\a
_diffrn_radiation_wavelength 1.34139
_diffrn_reflns_av_R_equivalents 0.1004
_diffrn_reflns_av_unetI/netI 0.0955
_diffrn_reflns_Laue_measured_fraction_full 0.965
_diffrn_reflns_Laue_measured_fraction_max 0.965
_diffrn_reflns_limit_h_max 39
_diffrn_reflns_limit_h_min -39
_diffrn_reflns_limit_k_max 24
_diffrn_reflns_limit_k_min -24
_diffrn_reflns_limit_l_max 49
_diffrn_reflns_limit_l_min -46
_diffrn_reflns_number 234734
_diffrn_reflns_point_group_measured_fraction_full 0.965
_diffrn_reflns_point_group_measured_fraction_max 0.965
_diffrn_reflns_theta_full 52.982
_diffrn_reflns_theta_max 52.982
_diffrn_reflns_theta_min 1.898
_diffrn_source_current 2.86
_diffrn_source_power 0.1997996
_diffrn_source_voltage 69.86
_diffrn_standards_number 0
_exptl_absorpt_coefficient_mu 1.138
_exptl_absorpt_correction_T_max 0.7508
_exptl_absorpt_correction_T_min 0.5374
_exptl_absorpt_correction_type multi-scan
_exptl_absorpt_process_details
; 
SADABS-2016/2 (Bruker,2016/2) was used for absorption correction. 
wR2(int) was 0.1465 before and 0.0969 after correction. 
The Ratio of minimum to maximum transmission is 0.7158. 
The \l/2 correction factor is Not present. 
;
_exptl_crystal_colour 'dull light orange'
_exptl_crystal_colour_lustre dull
_exptl_crystal_colour_modifier light
_exptl_crystal_colour_primary orange
_exptl_crystal_density_diffrn 1.184
_exptl_crystal_description block
_exptl_crystal_F_000 9888
_exptl_crystal_size_max 0.23
_exptl_crystal_size_mid 0.22
_exptl_crystal_size_min 0.2
_refine_diff_density_max 1.332
_refine_diff_density_min -1.275
_refine_diff_density_rms 0.067
_refine_ls_extinction_method none
_refine_ls_goodness_of_fit_ref 1.107
_refine_ls_hydrogen_treatment constr
_refine_ls_matrix_type full
_refine_ls_number_parameters 2259
_refine_ls_number_reflns 44462
_refine_ls_number_restraints 2372
_refine_ls_restrained_S_all 1.104
_refine_ls_R_factor_all 0.1758
_refine_ls_R_factor_gt 0.1197
_refine_ls_shift/su_max 0.001
_refine_ls_shift/su_mean 0.000
_refine_ls_structure_factor_coef Fsqd
_refine_ls_weighting_details 'w=1/[\s^2^(Fo^2^)+(0.0100P)^2^+50.0000P] where P=(Fo^2^+2Fc^2^)/3'
_refine_ls_weighting_scheme calc
_refine_ls_wR_factor_gt 0.2527
_refine_ls_wR_factor_ref 0.2778
_reflns_Friedel_coverage 0.000
_reflns_number_gt 22661
_reflns_number_total 44462
_reflns_threshold_expression 'I > 2\s(I)'
_cod_data_source_file d2cc05153b2.cif
_cod_data_source_block 20220310ac_0m_a
_cod_database_code 7130965
_shelx_shelxl_version_number 2018/3
_shelx_space_group_comment
; 
The symmetry employed for this shelxl refinement is uniquely defined 
by the following loop, which should always be used as a source of 
symmetry information in preference to the above space-group names. 
They are only intended as comments. 
;
_shelx_estimated_absorpt_t_max 0.804
_shelx_estimated_absorpt_t_min 0.780
_olex2_refinement_description
; 
1. Fixed Uiso 
 At 1.2 times of: 
  All C(H) groups, All C(H,H) groups 
 At 1.5 times of: 
  All C(H,H,H) groups, All O(H) groups 
2. Restrained distances 
 O3-C168 
 1.45 with sigma of 0.01 
 C27-C31 = C33-C27 = C33-C32 = C30-C31 = N4-C32 = N4-C30 
 1.39 with sigma of 0.01 
 H18-H19A 
 2.1 with sigma of 0.01 
 O10-C221 = O9-C222 
 1.42 with sigma of 0.001 
 N4-C30 \\sim N4-C32 
 with sigma of 0.02 
 C27-C31 \\sim C27-C33 
 with sigma of 0.02 
 C31-C30 \\sim C33-C32 
 with sigma of 0.02 
 N4-C31 \\sim N4-C33 
 with sigma of 0.04 
 C27-C30 \\sim C27-C32 
 with sigma of 0.04 
3. Rigid bond restraints 
 All non-hydrogen atoms 
 with sigma for 1-2 distances of 0.01 and sigma for 1-3 distances of 0.01 
4. Uiso/Uaniso restraints and constraints 
All non-hydrogen atoms have similar U: within 2A with sigma of 0.01 and sigma 
for terminal atoms of 0.02 within 2A 
Uanis(Cl) \\sim Ueq, Uanis(Cl11) \\sim Ueq: with sigma of 0.001 and sigma for 
terminal atoms of 0.002 
Uanis(Cl9) \\sim Ueq, Uanis(Cl13) \\sim Ueq: with sigma of 0.001 and sigma for 
terminal atoms of 0.002 
Uanis(Cl5) = Uanis(Cl2) 
5. Others 
 Sof(Cl)=Sof(Cl13)=1-FVAR(1) 
 Sof(Cl9)=Sof(Cl11)=FVAR(1) 
 Sof(C32)=Sof(H32)=Sof(C33)=Sof(H33)=1-FVAR(2) 
 Sof(C31)=Sof(H31)=Sof(C30)=Sof(H30)=FVAR(2) 
6.a Riding coordinates: 
 O9(H9), O10(H10C) 
6.b Secondary CH2 refined with riding coordinates: 
 C34(H34A,H34B), C41(H41A,H41B), C65(H65A,H65B), C72(H72A,H72B), C103(H10A, 
 H10B), C110(H11A,H11B), C142(H14A,H14B), C149(H14C,H14D), C181(H18A,H18B), 
 C188(H18C,H18D), C202(H20A,H20B), C209(H20C,H20D) 
6.c Aromatic/amide H refined with riding coordinates: 
 C1(H1), C2(H2), C29(H29), C28(H28), C31(H31), C30(H30), C4(H4), C5(H5), 
 C7(H7), C8(H8), C10(H10), C11(H11), C13(H13), C15(H15), C16(H16), C18(H18), 
 C22(H22), C23(H23), C25(H25), C26(H26), C32(H32), C33(H33), C36(H36), C37(H37), 
  C39(H39), C40(H40), C42(H42), C43(H43), C45(H45), C46(H46), C48(H48), 
 C49(H49), C51(H51), C52(H52), C55(H55), C56(H56), C58(H58), C59(H59), C61(H61), 
  C62(H62), C63(H63), C64(H64), C67(H67), C68(H68), C70(H70), C71(H71), 
 C73(H73), C74(H74), C76(H76), C77(H77), C79(H79), C80(H80), C81(H81), C83(H83), 
  C86(H86), C87(H87), C89(H89), C90(H90), C93(H93), C94(H94), C96(H96), 
 C97(H97), C99(H99), C100(H100), C101(H101), C102(H102), C105(H105), C106(H106), 
  C108(H108), C109(H109), C111(H111), C112(H112), C117(H117), C118(H118), 
 C120(H120), C121(H121), C124(H124), C125(H125), C127(H127), C128(H128), 
 C132(H132), C133(H133), C135(H135), C136(H136), C138(H138), C139(H139), 
 C140(H140), C141(H141), C144(H144), C145(H145), C147(H147), C148(H148), 
 C150(H150), C151(H151), C153(H153), C154(H154), C156(H156), C157(H157), 
 C159(H159), C160(H160), C163(H163), C164(H164), C166(H166), C167(H167), 
 C171(H171), C172(H172), C174(H174), C175(H175), C177(H177), C178(H178), 
 C179(H179), C180(H180), C183(H183), C184(H184), C186(H186), C187(H187), 
 C189(H189), C190(H190), C192(H192), C193(H193), C194(H194), C195(H195), 
 C198(H198), C199(H199), C200(H200), C201(H201), C204(H204), C205(H205), 
 C206(H206), C207(H207), C210(H210), C211(H211), C213(H213), C214(H214), 
 C216(H216), C217(H217), C218(H218), C219(H219) 
6.d Fitted hexagon refined as free rotating group: 
 N4(C29,C28,C27,C31,C30) 
6.e Idealised Me refined as rotating group: 
 C19(H19A,H19B,H19C), C84(H84A,H84B,H84C), C122(H12A,H12B,H12C), C168(H16A, 
 H16B,H16C), C222(H22A,H22B,H22C), C221(H22D,H22E,H22F) 
;
_smtbx_masks_special_details
; 
A solvent mask was calculated and 2583 electrons were 
found in a volume of 10508\%A^3^ in 1 void per unit cell. 
This is consistent with the presence of 
72[CH3OH] per Asymmetric Unit 
which account for 2592 electrons 
per unit cell. 
;
_smtbx_masks_void_probe_radius 1.2
_smtbx_masks_void_truncation_radius 1.2
_olex2_submission_special_instructions 'No special instructions were received'

loop_
_space_group_symop_operation_xyz
'x, y, z'
'-x+1/2, y, -z+1/2'
'-x, -y, -z'
'x-1/2, -y, z-1/2'

loop_
_atom_site_label
_atom_site_type_symbol
_atom_site_fract_x
_atom_site_fract_y
_atom_site_fract_z
_atom_site_U_iso_or_equiv
_atom_site_adp_type
_atom_site_occupancy
_atom_site_site_symmetry_order
_atom_site_calc_flag
_atom_site_refinement_flags_posn
_atom_site_refinement_flags_adp
_atom_site_refinement_flags_occupancy
_atom_site_disorder_assembly
_atom_site_disorder_group
C1 C 0.5861(2) 1.7030(3) 0.12682(18) 0.0974(18) Uani 1 1 d . U . . .
H1 H 0.599855 1.744424 0.131511 0.117 Uiso 1 1 calc R U . . .
O2 O 0.68340(18) 1.5193(2) 0.39997(12) 0.1318(19) Uani 1 1 d . U . . .
C2 C 0.5840(2) 1.6669(3) 0.15392(17) 0.0964(18) Uani 1 1 d . U . . .
H2 H 0.596146 1.683901 0.176922 0.116 Uiso 1 1 calc R U . . .
N3 N 0.64453(16) 1.4910(2) 0.00194(13) 0.0872(14) Uani 1 1 d . U . . .
C3 C 0.5645(2) 1.6060(3) 0.14806(15) 0.0783(14) Uani 1 1 d . U . . .
O4 O 0.86978(14) 1.0986(2) 0.21494(11) 0.0986(13) Uani 1 1 d . U . . .
N4 N 0.33320(9) 1.26354(16) 0.07558(8) 0.0641(10) Uani 1 1 d DG U . . .
C29 C 0.37271(11) 1.22936(16) 0.08715(9) 0.102(2) Uani 1 1 d G U . A .
H29 H 0.375833 1.192696 0.074484 0.122 Uiso 1 1 calc R U . . .
C28 C 0.40765(9) 1.24883(18) 0.11726(9) 0.0922(19) Uani 1 1 d G U . A .
H28 H 0.434651 1.225469 0.125164 0.111 Uiso 1 1 calc R U . . .
C27 C 0.40308(12) 1.3025(2) 0.13579(9) 0.0833(16) Uani 1 1 d DG U . A .
C31 C 0.36357(15) 1.3367(2) 0.12422(13) 0.097(3) Uani 0.547(8) 1 d DG U P A 1
H31 H 0.360447 1.373324 0.136889 0.116 Uiso 0.547(8) 1 calc R U P A 1
C30 C 0.32863(11) 1.3172(2) 0.09412(12) 0.092(3) Uani 0.547(8) 1 d DG U P A 1
H30 H 0.301628 1.340553 0.086210 0.111 Uiso 0.547(8) 1 calc R U P A 1
C4 C 0.5469(2) 1.5854(3) 0.11343(16) 0.0905(17) Uani 1 1 d . U . . .
H4 H 0.533072 1.544090 0.107863 0.109 Uiso 1 1 calc R U . . .
C5 C 0.5493(2) 1.6236(3) 0.08730(16) 0.0916(17) Uani 1 1 d . U . . .
H5 H 0.536582 1.608866 0.063861 0.110 Uiso 1 1 calc R U . . .
C6 C 0.56444(19) 1.5639(3) 0.17688(15) 0.0745(14) Uani 1 1 d . U . . .
N7 N 0.63638(19) 1.0638(2) 0.40071(13) 0.0840(13) Uani 1 1 d . U . . .
C7 C 0.56181(18) 1.5894(3) 0.20684(15) 0.0751(14) Uani 1 1 d . U . . .
H7 H 0.558585 1.634942 0.208669 0.090 Uiso 1 1 calc R U . . .
N8 N 0.70232(14) 0.8690(2) 0.30186(10) 0.0634(10) Uani 1 1 d . U . . .
C8 C 0.56377(18) 1.5503(2) 0.23337(14) 0.0728(14) Uani 1 1 d . U . . .
H8 H 0.562026 1.569180 0.253586 0.087 Uiso 1 1 calc R U . . .
N9 N 0.56935(17) 1.6814(2) 0.09445(13) 0.0845(13) Uani 1 1 d . U . . .
C9 C 0.56826(17) 1.4837(2) 0.23212(13) 0.0659(12) Uani 1 1 d . U . . .
N10 N 0.39745(13) 1.06847(19) -0.02459(10) 0.0630(10) Uani 1 1 d . U . . .
C10 C 0.57158(18) 1.4575(2) 0.20241(14) 0.0728(14) Uani 1 1 d . U . . .
H10 H 0.575468 1.411967 0.201163 0.087 Uiso 1 1 calc R U . . .
C11 C 0.56937(19) 1.4959(3) 0.17500(15) 0.0778(14) Uani 1 1 d . U . . .
H11 H 0.571130 1.477051 0.154790 0.093 Uiso 1 1 calc R U . . .
C12 C 0.57333(16) 1.4404(2) 0.26229(13) 0.0667(13) Uani 1 1 d . U . . .
C13 C 0.6432(2) 1.4918(3) 0.30331(16) 0.0920(17) Uani 1 1 d . U . . .
H13 H 0.651857 1.498254 0.284295 0.110 Uiso 1 1 calc R U . . .
C14 C 0.60326(18) 1.4638(2) 0.29851(14) 0.0722(14) Uani 1 1 d . U . . .
C15 C 0.5912(2) 1.4568(2) 0.32634(13) 0.0784(15) Uani 1 1 d . U . . .
H15 H 0.563165 1.438931 0.322812 0.094 Uiso 1 1 calc R U . . .
C16 C 0.6194(2) 1.4756(3) 0.35949(15) 0.0916(17) Uani 1 1 d . U . . .
H16 H 0.610799 1.469278 0.378528 0.110 Uiso 1 1 calc R U . . .
C17 C 0.6583(3) 1.5022(3) 0.36506(18) 0.0992(19) Uani 1 1 d . U . . .
C18 C 0.6716(2) 1.5109(3) 0.33828(18) 0.0984(18) Uani 1 1 d . U . . .
H18 H 0.699619 1.529630 0.342601 0.118 Uiso 1 1 calc DR U . . .
C19 C 0.7248(3) 1.5384(5) 0.4073(2) 0.159(4) Uani 1 1 d . U . . .
H19A H 0.738189 1.510377 0.395180 0.239 Uiso 1 1 calc DR U . . .
H19B H 0.741795 1.535528 0.432513 0.239 Uiso 1 1 calc R U . . .
H19C H 0.724765 1.583438 0.399695 0.239 Uiso 1 1 calc R U . . .
C20 C 0.55333(16) 1.3819(2) 0.25826(12) 0.0626(12) Uani 1 1 d . U . . .
C21 C 0.51549(16) 1.3627(2) 0.22530(12) 0.0657(13) Uani 1 1 d . U . . .
C22 C 0.47982(16) 1.4046(2) 0.20927(13) 0.0709(14) Uani 1 1 d . U . . .
H22 H 0.480187 1.446667 0.218696 0.085 Uiso 1 1 calc R U . . .
C23 C 0.44403(18) 1.3856(3) 0.17989(15) 0.0870(18) Uani 1 1 d . U . . .
H23 H 0.420092 1.414602 0.169254 0.104 Uiso 1 1 calc R U . . .
C24 C 0.44310(17) 1.3237(3) 0.16586(14) 0.0798(16) Uani 1 1 d . U . . .
C25 C 0.47851(17) 1.2826(2) 0.18230(14) 0.0805(17) Uani 1 1 d . U . . .
H25 H 0.478005 1.240055 0.173374 0.097 Uiso 1 1 calc R U . . .
C26 C 0.51417(18) 1.3018(2) 0.21106(13) 0.0749(15) Uani 1 1 d . U . . .
H26 H 0.538276 1.272896 0.221339 0.090 Uiso 1 1 calc R U . . .
C32 C 0.3470(4) 1.3281(4) 0.0769(3) 0.079(3) Uani 0.453(8) 1 d D U P A 2
H32 H 0.332424 1.357935 0.058669 0.094 Uiso 0.453(8) 1 calc R U P A 2
C33 C 0.3835(4) 1.3463(5) 0.1066(2) 0.083(3) Uani 0.453(8) 1 d D U P A 2
H33 H 0.395761 1.388391 0.107645 0.100 Uiso 0.453(8) 1 calc R U P A 2
C34 C 0.29497(15) 1.2435(2) 0.04334(12) 0.0649(13) Uani 1 1 d . U . . .
H34A H 0.273212 1.220622 0.050223 0.078 Uiso 1 1 calc R U . . .
H34B H 0.280539 1.283012 0.030329 0.078 Uiso 1 1 calc R U . . .
C35 C 0.30706(14) 1.2011(2) 0.02003(12) 0.0574(11) Uani 1 1 d . U . . .
C36 C 0.32292(16) 1.2257(2) -0.00390(13) 0.0648(13) Uani 1 1 d . U . . .
H36 H 0.325696 1.271346 -0.005519 0.078 Uiso 1 1 calc R U . . .
C37 C 0.33473(15) 1.1857(2) -0.02536(13) 0.0611(12) Uani 1 1 d . U . . .
H37 H 0.345153 1.203670 -0.041706 0.073 Uiso 1 1 calc R U . . .
C38 C 0.33125(15) 1.1192(2) -0.02281(12) 0.0581(11) Uani 1 1 d . U . . .
C39 C 0.31430(15) 1.0936(2) -0.00063(12) 0.0584(12) Uani 1 1 d . U . . .
H39 H 0.310719 1.047988 0.000131 0.070 Uiso 1 1 calc R U . . .
C40 C 0.30257(15) 1.1325(2) 0.02024(12) 0.0582(12) Uani 1 1 d . U . . .
H40 H 0.290929 1.113449 0.035593 0.070 Uiso 1 1 calc R U . . .
C41 C 0.34867(16) 1.0745(2) -0.04363(13) 0.0688(13) Uani 1 1 d . U . . .
H41A H 0.334646 1.031247 -0.046216 0.083 Uiso 1 1 calc R U . . .
H41B H 0.341712 1.092712 -0.067157 0.083 Uiso 1 1 calc R U . . .
C42 C 0.42504(18) 1.1021(3) -0.03415(14) 0.0719(14) Uani 1 1 d . U . . .
H42 H 0.414045 1.124606 -0.055755 0.086 Uiso 1 1 calc R U . . .
C43 C 0.46881(18) 1.1051(3) -0.01372(13) 0.0737(14) Uani 1 1 d . U . . .
H43 H 0.488189 1.128759 -0.021310 0.088 Uiso 1 1 calc R U . . .
C44 C 0.48562(17) 1.0726(2) 0.01927(13) 0.0655(12) Uani 1 1 d . U . . .
C45 C 0.45639(17) 1.0346(2) 0.02657(13) 0.0659(13) Uani 1 1 d . U . . .
H45 H 0.466811 1.008572 0.046989 0.079 Uiso 1 1 calc R U . . .
C46 C 0.41236(18) 1.0329(2) 0.00530(13) 0.0684(13) Uani 1 1 d . U . . .
H46 H 0.392514 1.007232 0.011396 0.082 Uiso 1 1 calc R U . . .
C47 C 0.53130(17) 1.0810(2) 0.04429(13) 0.0626(12) Uani 1 1 d . U . . .
C48 C 0.56700(17) 1.0938(2) 0.03498(14) 0.0661(12) Uani 1 1 d . U . . .
H48 H 0.562012 1.097529 0.011021 0.079 Uiso 1 1 calc R U . . .
C49 C 0.60943(16) 1.1010(2) 0.05986(13) 0.0619(12) Uani 1 1 d . U . . .
H49 H 0.633254 1.108189 0.052855 0.074 Uiso 1 1 calc R U . . .
C50 C 0.61723(16) 1.0976(2) 0.09534(13) 0.0598(11) Uani 1 1 d . U . . .
C51 C 0.58122(17) 1.0850(3) 0.10454(14) 0.0682(13) Uani 1 1 d . U . . .
H51 H 0.586063 1.081906 0.128489 0.082 Uiso 1 1 calc R U . . .
C52 C 0.53898(17) 1.0769(3) 0.07968(13) 0.0705(13) Uani 1 1 d . U . . .
H52 H 0.515233 1.068565 0.086624 0.085 Uiso 1 1 calc R U . . .
C53 C 0.66218(16) 1.1012(2) 0.12273(13) 0.0608(11) Uani 1 1 d . U . . .
C54 C 0.66967(15) 1.0586(2) 0.15342(12) 0.0569(11) Uani 1 1 d . U . . .
C55 C 0.66223(15) 0.9920(2) 0.15061(12) 0.0599(12) Uani 1 1 d . U . . .
H55 H 0.654009 0.971907 0.128458 0.072 Uiso 1 1 calc R U . . .
C56 C 0.66642(15) 0.9545(2) 0.17894(12) 0.0577(12) Uani 1 1 d . U . . .
H56 H 0.661334 0.909075 0.176281 0.069 Uiso 1 1 calc R U . . .
C57 C 0.67835(15) 0.9837(2) 0.21216(12) 0.0565(11) Uani 1 1 d . U . . .
C58 C 0.68490(16) 1.0497(2) 0.21498(13) 0.0612(12) Uani 1 1 d . U . . .
H58 H 0.692034 1.070336 0.236894 0.073 Uiso 1 1 calc R U . . .
C59 C 0.68117(16) 1.0867(2) 0.18601(13) 0.0605(12) Uani 1 1 d . U . . .
H59 H 0.686606 1.132032 0.188607 0.073 Uiso 1 1 calc R U . . .
C60 C 0.68595(15) 0.9430(2) 0.24302(12) 0.0586(11) Uani 1 1 d . U . . .
C61 C 0.66403(18) 0.8853(2) 0.24167(13) 0.0707(14) Uani 1 1 d . U . . .
H61 H 0.643365 0.870081 0.219893 0.085 Uiso 1 1 calc R U . . .
C62 C 0.67163(18) 0.8490(2) 0.27151(13) 0.0721(14) Uani 1 1 d . U . . .
H62 H 0.655259 0.810514 0.270416 0.086 Uiso 1 1 calc R U . . .
C63 C 0.71699(16) 0.9609(3) 0.27580(12) 0.0642(13) Uani 1 1 d . U . . .
H63 H 0.733127 1.000063 0.278186 0.077 Uiso 1 1 calc R U . . .
C64 C 0.72443(17) 0.9235(3) 0.30408(13) 0.0686(13) Uani 1 1 d . U . . .
H64 H 0.745936 0.936530 0.325978 0.082 Uiso 1 1 calc R U . . .
C65 C 0.71057(19) 0.8322(3) 0.33488(12) 0.0697(13) Uani 1 1 d . U . . .
H65A H 0.693975 0.790804 0.329618 0.084 Uiso 1 1 calc R U . . .
H65B H 0.742360 0.822226 0.346883 0.084 Uiso 1 1 calc R U . . .
C66 C 0.69560(18) 0.8739(2) 0.35751(12) 0.0637(12) Uani 1 1 d . U . . .
C67 C 0.65114(19) 0.8882(2) 0.34769(14) 0.0704(13) Uani 1 1 d . U . . .
H67 H 0.630206 0.870173 0.326808 0.084 Uiso 1 1 calc R U . . .
C68 C 0.6366(2) 0.9288(3) 0.36801(15) 0.0770(14) Uani 1 1 d . U . . .
H68 H 0.606132 0.937525 0.361385 0.092 Uiso 1 1 calc R U . . .
C69 C 0.6681(2) 0.9563(2) 0.39841(13) 0.0697(13) Uani 1 1 d . U . . .
C70 C 0.7117(2) 0.9426(3) 0.40782(14) 0.0740(14) Uani 1 1 d . U . . .
H70 H 0.732839 0.961368 0.428347 0.089 Uiso 1 1 calc R U . . .
C71 C 0.72532(18) 0.9018(2) 0.38795(12) 0.0661(13) Uani 1 1 d . U . . .
H71 H 0.755847 0.892357 0.395216 0.079 Uiso 1 1 calc R U . . .
C72 C 0.6513(2) 1.0007(3) 0.41934(15) 0.0894(16) Uani 1 1 d . U . . .
H72A H 0.626356 0.979593 0.422904 0.107 Uiso 1 1 calc R U . . .
H72B H 0.674993 1.008659 0.442498 0.107 Uiso 1 1 calc R U . . .
C73 C 0.5949(2) 1.0707(3) 0.38100(17) 0.0877(16) Uani 1 1 d . U . . .
H73 H 0.574804 1.037933 0.381348 0.105 Uiso 1 1 calc R U . . .
C74 C 0.5785(2) 1.1245(3) 0.35926(16) 0.0841(15) Uani 1 1 d . U . . .
H74 H 0.548121 1.127732 0.344626 0.101 Uiso 1 1 calc R U . . .
C75 C 0.60799(19) 1.1731(2) 0.35969(14) 0.0690(13) Uani 1 1 d . U . . .
C76 C 0.6516(2) 1.1653(3) 0.38279(14) 0.0800(15) Uani 1 1 d . U . . .
H76 H 0.672472 1.198601 0.384925 0.096 Uiso 1 1 calc R U . . .
C77 C 0.6647(2) 1.1103(3) 0.40240(15) 0.0874(17) Uani 1 1 d . U . . .
H77 H 0.694812 1.105341 0.417545 0.105 Uiso 1 1 calc R U . . .
C78 C 0.59371(17) 1.2296(2) 0.33469(13) 0.0614(12) Uani 1 1 d . U . . .
C79 C 0.54951(18) 1.2447(2) 0.31819(14) 0.0695(13) Uani 1 1 d . U . . .
H79 H 0.528119 1.220975 0.323423 0.083 Uiso 1 1 calc R U . . .
C80 C 0.62355(17) 1.2657(2) 0.32712(13) 0.0646(13) Uani 1 1 d . U . . .
H80 H 0.654088 1.256539 0.338868 0.078 Uiso 1 1 calc R U . . .
C81 C 0.61059(16) 1.3150(2) 0.30291(12) 0.0619(12) Uani 1 1 d . U . . .
H81 H 0.632163 1.338309 0.297730 0.074 Uiso 1 1 calc R U . . .
C82 C 0.56660(16) 1.3309(2) 0.28608(12) 0.0571(11) Uani 1 1 d . U . . .
C83 C 0.53637(16) 1.2952(2) 0.29361(13) 0.0668(13) Uani 1 1 d . U . . .
H83 H 0.505887 1.304828 0.281967 0.080 Uiso 1 1 calc R U . . .
C84 C 0.8914(3) 1.0382(4) 0.2135(2) 0.141(3) Uani 1 1 d . U . . .
H84A H 0.875138 1.001884 0.218054 0.212 Uiso 1 1 calc R U . . .
H84B H 0.921618 1.038575 0.231104 0.212 Uiso 1 1 calc R U . . .
H84C H 0.891992 1.033059 0.190310 0.212 Uiso 1 1 calc R U . . .
C85 C 0.82790(19) 1.1079(3) 0.19227(14) 0.0759(14) Uani 1 1 d . U . . .
C86 C 0.80531(18) 1.0629(3) 0.16638(14) 0.0728(14) Uani 1 1 d . U . . .
H86 H 0.819423 1.023933 0.164238 0.087 Uiso 1 1 calc R U . . .
C87 C 0.76244(17) 1.0753(2) 0.14389(14) 0.0676(13) Uani 1 1 d . U . . .
H87 H 0.747307 1.044478 0.126343 0.081 Uiso 1 1 calc R U . . .
C88 C 0.74074(16) 1.1324(2) 0.14641(13) 0.0615(11) Uani 1 1 d . U . . .
C89 C 0.76427(17) 1.1768(2) 0.17232(14) 0.0699(13) Uani 1 1 d . U . . .
H89 H 0.750668 1.216530 0.174173 0.084 Uiso 1 1 calc R U . . .
C90 C 0.8062(2) 1.1644(3) 0.19491(15) 0.0829(15) Uani 1 1 d . U . . .
H90 H 0.820956 1.194815 0.212828 0.099 Uiso 1 1 calc R U . . .
C91 C 0.69424(16) 1.1424(2) 0.12239(13) 0.0609(11) Uani 1 1 d . U . . .
C92 C 0.68491(17) 1.2008(2) 0.09938(14) 0.0648(12) Uani 1 1 d . U . . .
C93 C 0.71045(18) 1.2167(2) 0.08112(14) 0.0705(13) Uani 1 1 d . U . . .
H93 H 0.733677 1.188655 0.081842 0.085 Uiso 1 1 calc R U . . .
C94 C 0.70234(19) 1.2743(3) 0.06136(15) 0.0754(14) Uani 1 1 d . U . . .
H94 H 0.720102 1.284906 0.048823 0.090 Uiso 1 1 calc R U . . .
C95 C 0.66909(19) 1.3150(2) 0.06017(15) 0.0739(14) Uani 1 1 d . U . . .
C96 C 0.64402(19) 1.2987(3) 0.07777(16) 0.0824(15) Uani 1 1 d . U . . .
H96 H 0.620263 1.326320 0.076281 0.099 Uiso 1 1 calc R U . . .
C97 C 0.65158(19) 1.2428(3) 0.09809(16) 0.0807(15) Uani 1 1 d . U . . .
H97 H 0.633986 1.233667 0.110953 0.097 Uiso 1 1 calc R U . . .
C98 C 0.6604(2) 1.3748(3) 0.03851(16) 0.0839(16) Uani 1 1 d . U . . .
C99 C 0.6933(2) 1.4073(3) 0.03221(15) 0.0793(15) Uani 1 1 d . U . . .
H99 H 0.722324 1.390003 0.040683 0.095 Uiso 1 1 calc R U . . .
C100 C 0.6841(2) 1.4653(2) 0.01350(14) 0.0755(14) Uani 1 1 d . U . . .
H100 H 0.706886 1.486625 0.009033 0.091 Uiso 1 1 calc R U . . .
C101 C 0.6199(2) 1.4028(3) 0.0249(2) 0.118(2) Uani 1 1 d . U . . .
H101 H 0.596010 1.382490 0.028273 0.142 Uiso 1 1 calc R U . . .
C102 C 0.6124(2) 1.4606(3) 0.0061(2) 0.120(2) Uani 1 1 d . U . . .
H102 H 0.583436 1.477926 -0.003854 0.144 Uiso 1 1 calc R U . . .
C103 C 0.63527(19) 1.5567(3) -0.01507(15) 0.0847(16) Uani 1 1 d . U . . .
H10A H 0.662651 1.573985 -0.016334 0.102 Uiso 1 1 calc R U . . .
H10B H 0.613080 1.552185 -0.039197 0.102 Uiso 1 1 calc R U . . .
C104 C 0.61918(19) 1.6025(3) 0.00358(15) 0.0781(14) Uani 1 1 d . U . . .
C105 C 0.5762(2) 1.6251(3) -0.00895(17) 0.0905(17) Uani 1 1 d . U . . .
H105 H 0.556424 1.612390 -0.031572 0.109 Uiso 1 1 calc R U . . .
C106 C 0.5617(2) 1.6641(3) 0.00976(18) 0.0954(18) Uani 1 1 d . U . . .
H106 H 0.532109 1.679068 -0.000009 0.115 Uiso 1 1 calc R U . . .
C107 C 0.5890(2) 1.6836(3) 0.04345(16) 0.0817(14) Uani 1 1 d . U . . .
C108 C 0.6315(2) 1.6630(3) 0.05541(17) 0.0890(16) Uani 1 1 d . U . . .
H108 H 0.650791 1.676576 0.078027 0.107 Uiso 1 1 calc R U . . .
C109 C 0.6483(2) 1.6241(3) 0.03706(16) 0.0851(16) Uani 1 1 d . U . . .
H109 H 0.678544 1.611825 0.046373 0.102 Uiso 1 1 calc R U . . .
C110 C 0.5721(2) 1.7227(3) 0.06543(17) 0.0922(16) Uani 1 1 d . U . . .
H11A H 0.542529 1.739821 0.050962 0.111 Uiso 1 1 calc R U . . .
H11B H 0.591996 1.759960 0.075462 0.111 Uiso 1 1 calc R U . . .
O1 O 0.12742(13) 0.9180(2) 0.28158(10) 0.0955(12) Uani 1 1 d . U . . .
N1 N 0.66684(12) 0.73485(17) 0.42795(9) 0.0565(10) Uani 1 1 d . U . . .
N2 N 0.34275(17) 0.5293(2) 0.50258(12) 0.0851(13) Uani 1 1 d . U . . .
O3 O 0.3020(2) 0.4773(3) 0.11128(14) 0.154(2) Uani 1 1 d D U . . .
N5 N 0.42036(19) 0.3345(2) 0.41309(13) 0.0970(15) Uani 1 1 d . U . . .
N6 N 0.60140(14) 0.93010(19) 0.52373(10) 0.0651(10) Uani 1 1 d . U . . .
N11 N 0.3757(2) 0.9459(3) 0.10751(14) 0.1031(16) Uani 1 1 d . U . . .
N12 N 0.30185(15) 1.1420(2) 0.19921(10) 0.0726(11) Uani 1 1 d . U . . .
C111 C 0.27751(19) 1.0901(3) 0.19641(14) 0.0754(14) Uani 1 1 d . U . . .
H111 H 0.254863 1.079932 0.174502 0.090 Uiso 1 1 calc R U . . .
C112 C 0.28397(16) 1.0505(3) 0.22417(13) 0.0676(13) Uani 1 1 d . U . . .
H112 H 0.266975 1.012022 0.221319 0.081 Uiso 1 1 calc R U . . .
C113 C 0.31579(15) 1.0669(2) 0.25686(12) 0.0599(11) Uani 1 1 d . U . . .
C116 C 0.32134(15) 1.0265(2) 0.28790(12) 0.0549(11) Uani 1 1 d . U . . .
C117 C 0.31334(15) 0.9601(2) 0.28405(13) 0.0595(12) Uani 1 1 d . U . . .
H117 H 0.305610 0.940322 0.261852 0.071 Uiso 1 1 calc R U . . .
C118 C 0.31667(16) 0.9227(2) 0.31263(13) 0.0607(12) Uani 1 1 d . U . . .
H118 H 0.311021 0.877404 0.309734 0.073 Uiso 1 1 calc R U . . .
C119 C 0.32818(15) 0.9504(2) 0.34562(12) 0.0582(11) Uani 1 1 d . U . . .
C120 C 0.33645(16) 1.0165(2) 0.34935(12) 0.0598(12) Uani 1 1 d . U . . .
H120 H 0.343975 1.036503 0.371466 0.072 Uiso 1 1 calc R U . . .
C121 C 0.33371(15) 1.0540(2) 0.32040(12) 0.0602(12) Uani 1 1 d . U . . .
H121 H 0.340511 1.098986 0.323332 0.072 Uiso 1 1 calc R U . . .
C122 C 0.1049(2) 0.9780(4) 0.28348(19) 0.124(3) Uani 1 1 d . U . . .
H12A H 0.074329 0.976409 0.266445 0.186 Uiso 1 1 calc R U . . .
H12B H 0.120033 1.014974 0.278304 0.186 Uiso 1 1 calc R U . . .
H12C H 0.105189 0.982811 0.306947 0.186 Uiso 1 1 calc R U . . .
C123 C 0.16962(18) 0.9091(3) 0.30594(14) 0.0747(14) Uani 1 1 d . U . . .
C124 C 0.19184(17) 0.9512(3) 0.33256(13) 0.0708(13) Uani 1 1 d . U . . .
H124 H 0.177878 0.990059 0.335196 0.085 Uiso 1 1 calc R U . . .
C125 C 0.23339(17) 0.9380(2) 0.35502(13) 0.0644(12) Uani 1 1 d . U . . .
H125 H 0.248095 0.967862 0.373213 0.077 Uiso 1 1 calc R U . . .
C126 C 0.25536(17) 0.8817(2) 0.35232(13) 0.0640(12) Uani 1 1 d . U . . .
C127 C 0.23242(18) 0.8386(3) 0.32605(14) 0.0731(14) Uani 1 1 d . U . . .
H127 H 0.245967 0.798921 0.324111 0.088 Uiso 1 1 calc R U . . .
C128 C 0.18959(19) 0.8523(3) 0.30222(14) 0.0792(15) Uani 1 1 d . U . . .
H128 H 0.174541 0.823023 0.283799 0.095 Uiso 1 1 calc R U . . .
C129 C 0.30176(17) 0.8694(2) 0.37709(13) 0.0633(12) Uani 1 1 d . U . . .
C130 C 0.33490(16) 0.9075(2) 0.37586(13) 0.0588(11) Uani 1 1 d . U . . .
C131 C 0.30845(17) 0.8125(2) 0.40047(14) 0.0659(12) Uani 1 1 d . U . . .
C132 C 0.28198(19) 0.7996(3) 0.41780(15) 0.0818(15) Uani 1 1 d . U . . .
H132 H 0.258317 0.828339 0.415055 0.098 Uiso 1 1 calc R U . . .
C133 C 0.2881(2) 0.7462(3) 0.43924(16) 0.0865(16) Uani 1 1 d . U . . .
H133 H 0.269669 0.739784 0.451668 0.104 Uiso 1 1 calc R U . . .
C134 C 0.32047(19) 0.7033(3) 0.44249(15) 0.0782(14) Uani 1 1 d . U . . .
C135 C 0.3479(2) 0.7144(3) 0.42502(16) 0.0815(15) Uani 1 1 d . U . . .
H135 H 0.370905 0.684608 0.427341 0.098 Uiso 1 1 calc R U . . .
C136 C 0.34210(19) 0.7689(2) 0.40417(15) 0.0767(14) Uani 1 1 d . U . . .
H136 H 0.361190 0.776469 0.392389 0.092 Uiso 1 1 calc R U . . .
C137 C 0.3284(2) 0.6432(3) 0.46517(16) 0.0841(15) Uani 1 1 d . U . . .
C138 C 0.2938(2) 0.6079(3) 0.46786(16) 0.0861(16) Uani 1 1 d . U . . .
H138 H 0.264447 0.623395 0.456881 0.103 Uiso 1 1 calc R U . . .
C139 C 0.3019(2) 0.5514(3) 0.48611(15) 0.0883(17) Uani 1 1 d . U . . .
H139 H 0.277888 0.527289 0.487135 0.106 Uiso 1 1 calc R U . . .
C140 C 0.3761(2) 0.5635(3) 0.50222(17) 0.0962(18) Uani 1 1 d . U . . .
H140 H 0.405233 0.548912 0.515452 0.115 Uiso 1 1 calc R U . . .
C141 C 0.3702(2) 0.6204(3) 0.48311(17) 0.0975(19) Uani 1 1 d . U . . .
H141 H 0.394871 0.643328 0.482505 0.117 Uiso 1 1 calc R U . . .
C142 C 0.3515(2) 0.4664(3) 0.52139(15) 0.0869(16) Uani 1 1 d . U . . .
H14A H 0.324000 0.449776 0.522735 0.104 Uiso 1 1 calc R U . . .
H14B H 0.373573 0.472473 0.545434 0.104 Uiso 1 1 calc R U . . .
C143 C 0.3683(2) 0.4187(3) 0.50262(15) 0.0824(15) Uani 1 1 d . U . . .
C144 C 0.3398(2) 0.3926(3) 0.46977(16) 0.0944(17) Uani 1 1 d . U . . .
H144 H 0.309316 0.403264 0.460725 0.113 Uiso 1 1 calc R U . . .
C145 C 0.3551(2) 0.3534(3) 0.45152(16) 0.0907(17) Uani 1 1 d . U . . .
H145 H 0.335552 0.337404 0.429555 0.109 Uiso 1 1 calc R U . . .
C146 C 0.4002(2) 0.3355(3) 0.46445(16) 0.0865(15) Uani 1 1 d . U . . .
C147 C 0.4111(2) 0.3986(3) 0.51539(16) 0.0928(17) Uani 1 1 d . U . . .
H147 H 0.430577 0.413419 0.537674 0.111 Uiso 1 1 calc R U . . .
C148 C 0.4267(2) 0.3578(3) 0.49709(16) 0.0941(17) Uani 1 1 d . U . . .
H148 H 0.456632 0.344326 0.507130 0.113 Uiso 1 1 calc R U . . .
C149 C 0.4171(2) 0.2959(3) 0.44362(16) 0.0965(17) Uani 1 1 d . U . . .
H14C H 0.397486 0.258090 0.434363 0.116 Uiso 1 1 calc R U . . .
H14D H 0.446718 0.279401 0.458592 0.116 Uiso 1 1 calc R U . . .
C150 C 0.4354(3) 0.3938(4) 0.41865(18) 0.132(2) Uani 1 1 d . U . . .
H150 H 0.446125 0.410671 0.441672 0.158 Uiso 1 1 calc R U . . .
C151 C 0.4360(3) 0.4325(4) 0.39188(17) 0.130(2) Uani 1 1 d . U . . .
H151 H 0.444183 0.476843 0.396110 0.156 Uiso 1 1 calc R U . . .
C152 C 0.4246(2) 0.4065(3) 0.35850(15) 0.0930(17) Uani 1 1 d . U . . .
C153 C 0.4114(2) 0.3422(3) 0.35477(15) 0.0896(17) Uani 1 1 d . U . . .
H153 H 0.403699 0.321262 0.332883 0.107 Uiso 1 1 calc R U . . .
C154 C 0.4095(2) 0.3091(3) 0.38212(16) 0.0918(17) Uani 1 1 d . U . . .
H154 H 0.399748 0.265275 0.378661 0.110 Uiso 1 1 calc R U . . .
C155 C 0.4249(2) 0.4476(3) 0.32934(14) 0.0786(14) Uani 1 1 d . U . . .
C156 C 0.4184(2) 0.5152(3) 0.32991(15) 0.0851(16) Uani 1 1 d . U . . .
H156 H 0.414404 0.534720 0.349104 0.102 Uiso 1 1 calc R U . . .
C157 C 0.4179(2) 0.5529(3) 0.30213(14) 0.0790(15) Uani 1 1 d . U . . .
H157 H 0.414338 0.598533 0.302851 0.095 Uiso 1 1 calc R U . . .
C158 C 0.42244(17) 0.5257(2) 0.27374(12) 0.0616(12) Uani 1 1 d . U . . .
C159 C 0.42879(18) 0.4591(2) 0.27356(13) 0.0691(13) Uani 1 1 d . U . . .
H159 H 0.431927 0.439596 0.254007 0.083 Uiso 1 1 calc R U . . .
C160 C 0.43068(18) 0.4201(2) 0.30161(14) 0.0718(14) Uani 1 1 d . U . . .
H160 H 0.435929 0.374800 0.301358 0.086 Uiso 1 1 calc R U . . .
C161 C 0.42028(16) 0.5678(2) 0.24330(12) 0.0627(12) Uani 1 1 d . U . . .
C162 C 0.38977(18) 0.5439(2) 0.20822(14) 0.0743(15) Uani 1 1 d . U . . .
C163 C 0.3498(2) 0.5154(3) 0.20264(16) 0.0976(18) Uani 1 1 d . U . . .
H163 H 0.341399 0.509866 0.221845 0.117 Uiso 1 1 calc R U . . .
C164 C 0.3208(2) 0.4943(3) 0.16946(19) 0.112(2) Uani 1 1 d . U . . .
H164 H 0.292970 0.475818 0.166030 0.134 Uiso 1 1 calc R U . . .
C165 C 0.3337(3) 0.5009(3) 0.14290(19) 0.115(2) Uani 1 1 d . U . . .
C166 C 0.3732(2) 0.5280(3) 0.14673(15) 0.1022(19) Uani 1 1 d . U . . .
H166 H 0.381268 0.532575 0.127333 0.123 Uiso 1 1 calc R U . . .
C167 C 0.4010(2) 0.5484(3) 0.17945(14) 0.0858(16) Uani 1 1 d . U . . .
H167 H 0.428857 0.566182 0.182440 0.103 Uiso 1 1 calc R U . . .
C168 C 0.3140(4) 0.4849(5) 0.0827(2) 0.198(5) Uani 1 1 d D U . . .
H16A H 0.291979 0.463864 0.062179 0.296 Uiso 1 1 calc R U . . .
H16B H 0.342892 0.464805 0.087981 0.296 Uiso 1 1 calc R U . . .
H16C H 0.315568 0.531193 0.077971 0.296 Uiso 1 1 calc R U . . .
C169 C 0.44205(16) 0.6239(2) 0.24807(11) 0.0587(12) Uani 1 1 d . U . . .
C170 C 0.43043(16) 0.6761(2) 0.22054(11) 0.0593(12) Uani 1 1 d . U . . .
C171 C 0.46436(17) 0.7100(3) 0.21460(13) 0.0719(14) Uani 1 1 d . U . . .
H171 H 0.494403 0.698427 0.226926 0.086 Uiso 1 1 calc R U . . .
C172 C 0.45307(18) 0.7598(3) 0.19071(14) 0.0759(15) Uani 1 1 d . U . . .
H172 H 0.475859 0.781471 0.186371 0.091 Uiso 1 1 calc R U . . .
C173 C 0.40991(18) 0.7796(2) 0.17272(13) 0.0690(13) Uani 1 1 d . U . . .
C174 C 0.37690(18) 0.7453(2) 0.17832(13) 0.0670(13) Uani 1 1 d . U . . .
H174 H 0.346902 0.756720 0.165729 0.080 Uiso 1 1 calc R U . . .
C175 C 0.38729(16) 0.6944(2) 0.20213(12) 0.0579(11) Uani 1 1 d . U . . .
H175 H 0.364265 0.671897 0.205761 0.069 Uiso 1 1 calc R U . . .
C176 C 0.3991(2) 0.8368(3) 0.14867(15) 0.0802(15) Uani 1 1 d . U . . .
C177 C 0.4288(2) 0.8856(3) 0.15212(17) 0.0956(18) Uani 1 1 d . U . . .
H177 H 0.457896 0.882349 0.169465 0.115 Uiso 1 1 calc R U . . .
C178 C 0.4172(3) 0.9388(3) 0.13087(19) 0.1064(19) Uani 1 1 d . U . . .
H178 H 0.438582 0.970959 0.132665 0.128 Uiso 1 1 calc R U . . .
C179 C 0.3453(3) 0.9008(3) 0.10296(15) 0.0984(18) Uani 1 1 d . U . . .
H179 H 0.316206 0.906358 0.086055 0.118 Uiso 1 1 calc R U . . .
C180 C 0.3569(2) 0.8452(3) 0.12336(14) 0.0893(17) Uani 1 1 d . U . . .
H180 H 0.335478 0.812231 0.119945 0.107 Uiso 1 1 calc R U . . .
C181 C 0.3621(3) 1.0104(3) 0.08811(17) 0.1123(19) Uani 1 1 d . U . . .
H18A H 0.387974 1.030611 0.085597 0.135 Uiso 1 1 calc R U . . .
H18B H 0.339382 1.002591 0.064493 0.135 Uiso 1 1 calc R U . . .
C182 C 0.3442(3) 1.0556(3) 0.10756(16) 0.0924(16) Uani 1 1 d . U . . .
C183 C 0.3731(3) 1.0877(3) 0.13734(17) 0.1030(18) Uani 1 1 d . U . . .
H183 H 0.403999 1.080573 0.145079 0.124 Uiso 1 1 calc R U . . .
C184 C 0.3570(2) 1.1300(3) 0.15570(16) 0.0923(16) Uani 1 1 d . U . . .
H184 H 0.376953 1.152699 0.175402 0.111 Uiso 1 1 calc R U . . .
C185 C 0.3119(2) 1.1392(3) 0.14528(14) 0.0821(15) Uani 1 1 d . U . . .
C186 C 0.2840(2) 1.1067(3) 0.11555(14) 0.0873(16) Uani 1 1 d . U . . .
H186 H 0.253116 1.113875 0.107783 0.105 Uiso 1 1 calc R U . . .
C187 C 0.2991(3) 1.0645(3) 0.09676(16) 0.0923(17) Uani 1 1 d . U . . .
H187 H 0.278983 1.042250 0.076962 0.111 Uiso 1 1 calc R U . . .
C188 C 0.2959(2) 1.1790(3) 0.16634(13) 0.0826(15) Uani 1 1 d . U . . .
H18C H 0.264360 1.189343 0.153281 0.099 Uiso 1 1 calc R U . . .
H18D H 0.312617 1.220304 0.172314 0.099 Uiso 1 1 calc R U . . .
C189 C 0.33288(19) 1.1589(3) 0.23060(13) 0.0763(15) Uani 1 1 d . U . . .
H189 H 0.350433 1.196416 0.232491 0.092 Uiso 1 1 calc R U . . .
C190 C 0.33917(17) 1.1230(2) 0.25925(13) 0.0680(13) Uani 1 1 d . U . . .
H190 H 0.359999 1.136786 0.281281 0.082 Uiso 1 1 calc R U . . .
C191 C 0.38007(16) 0.9095(2) 0.40359(13) 0.0587(11) Uani 1 1 d . U . . .
C192 C 0.38884(17) 0.9056(2) 0.43929(13) 0.0602(12) Uani 1 1 d . U . . .
H192 H 0.365214 0.899827 0.446687 0.072 Uiso 1 1 calc R U . . .
C193 C 0.43134(16) 0.9101(2) 0.46365(13) 0.0592(11) Uani 1 1 d . U . . .
H193 H 0.436636 0.905996 0.487646 0.071 Uiso 1 1 calc R U . . .
C194 C 0.41576(17) 0.9191(2) 0.39400(14) 0.0663(13) Uani 1 1 d . U . . .
H194 H 0.410745 0.921862 0.370003 0.080 Uiso 1 1 calc R U . . .
C195 C 0.45865(17) 0.9246(2) 0.41902(13) 0.0644(12) Uani 1 1 d . U . . .
H195 H 0.482414 0.931274 0.411885 0.077 Uiso 1 1 calc R U . . .
C196 C 0.46688(16) 0.9205(2) 0.45405(13) 0.0597(11) Uani 1 1 d . U . . .
C197 C 0.51248(17) 0.9268(2) 0.47956(13) 0.0659(12) Uani 1 1 d . U . . .
C198 C 0.52801(18) 0.8959(2) 0.51245(13) 0.0702(13) Uani 1 1 d . U . . .
H198 H 0.508116 0.874002 0.520171 0.084 Uiso 1 1 calc R U . . .
C199 C 0.57241(18) 0.8981(3) 0.53317(14) 0.0698(13) Uani 1 1 d . U . . .
H199 H 0.582834 0.876075 0.554918 0.084 Uiso 1 1 calc R U . . .
C200 C 0.54372(16) 0.9635(2) 0.47158(13) 0.0644(12) Uani 1 1 d . U . . .
H200 H 0.534281 0.988275 0.450718 0.077 Uiso 1 1 calc R U . . .
C201 C 0.58633(17) 0.9637(2) 0.49303(13) 0.0638(12) Uani 1 1 d . U . . .
H201 H 0.606671 0.987805 0.486741 0.077 Uiso 1 1 calc R U . . .
C202 C 0.64939(16) 0.9246(2) 0.54378(13) 0.0686(13) Uani 1 1 d . U . . .
H20A H 0.655334 0.906198 0.567124 0.082 Uiso 1 1 calc R U . . .
H20B H 0.663305 0.967957 0.546808 0.082 Uiso 1 1 calc R U . . .
C203 C 0.66798(15) 0.8810(2) 0.52414(12) 0.0587(11) Uani 1 1 d . U . . .
C204 C 0.66507(16) 0.8135(2) 0.52554(12) 0.0617(12) Uani 1 1 d . U . . .
H204 H 0.653716 0.794753 0.541142 0.074 Uiso 1 1 calc R U . . .
C205 C 0.67811(16) 0.7734(2) 0.50504(12) 0.0617(12) Uani 1 1 d . U . . .
H205 H 0.676044 0.727662 0.506776 0.074 Uiso 1 1 calc R U . . .
C206 C 0.68644(16) 0.9065(2) 0.50201(12) 0.0615(12) Uani 1 1 d . U . . .
H206 H 0.690432 0.952048 0.501247 0.074 Uiso 1 1 calc R U . . .
C207 C 0.69890(15) 0.8663(2) 0.48132(12) 0.0589(12) Uani 1 1 d . U . . .
H207 H 0.711066 0.884907 0.466204 0.071 Uiso 1 1 calc R U . . .
C208 C 0.69444(14) 0.7999(2) 0.48161(11) 0.0530(11) Uani 1 1 d . U . . .
C209 C 0.70663(15) 0.7578(2) 0.45805(11) 0.0581(12) Uani 1 1 d . U . . .
H20C H 0.723335 0.719883 0.471232 0.070 Uiso 1 1 calc R U . . .
H20D H 0.726012 0.782287 0.449232 0.070 Uiso 1 1 calc R U . . .
C210 C 0.64002(19) 0.7790(2) 0.40622(13) 0.0852(18) Uani 1 1 d . U . . .
H210 H 0.646910 0.823836 0.410210 0.102 Uiso 1 1 calc R U . . .
C211 C 0.60326(19) 0.7608(2) 0.37867(13) 0.0841(18) Uani 1 1 d . U . . .
H211 H 0.584966 0.793238 0.363829 0.101 Uiso 1 1 calc R U . . .
C212 C 0.59180(17) 0.6971(2) 0.37166(12) 0.0648(13) Uani 1 1 d . U . . .
C213 C 0.65585(16) 0.6726(2) 0.42305(12) 0.0644(13) Uani 1 1 d . U . . .
H213 H 0.674327 0.641470 0.438833 0.077 Uiso 1 1 calc R U . . .
C214 C 0.61905(17) 0.6520(2) 0.39620(13) 0.0718(15) Uani 1 1 d . U . . .
H214 H 0.611610 0.607246 0.393903 0.086 Uiso 1 1 calc R U . . .
C215 C 0.55234(16) 0.6774(2) 0.34139(12) 0.0623(13) Uani 1 1 d . U . . .
C216 C 0.51794(17) 0.7204(2) 0.32575(13) 0.0702(14) Uani 1 1 d . U . . .
H216 H 0.518848 0.762232 0.335626 0.084 Uiso 1 1 calc R U . . .
C217 C 0.48239(17) 0.7032(2) 0.29602(12) 0.0657(13) Uani 1 1 d . U . . .
H217 H 0.459627 0.734000 0.285295 0.079 Uiso 1 1 calc R U . . .
C218 C 0.54860(16) 0.6153(2) 0.32740(12) 0.0624(13) Uani 1 1 d . U . . .
H218 H 0.570955 0.584217 0.338671 0.075 Uiso 1 1 calc R U . . .
C219 C 0.51311(16) 0.5977(2) 0.29745(12) 0.0640(13) Uani 1 1 d . U . . .
H219 H 0.512005 0.555480 0.287928 0.077 Uiso 1 1 calc R U . . .
C220 C 0.47910(16) 0.6413(2) 0.28128(11) 0.0587(12) Uani 1 1 d . U . . .
Cl8 Cl 0.21813(7) 0.92965(8) 0.53778(5) 0.1234(7) Uani 1 1 d . . . . .
Cl10 Cl 0.42648(7) 1.23866(11) 0.28946(7) 0.1515(9) Uani 1 1 d . . . . .
Cl1 Cl 0.75399(4) 0.60316(6) 0.49922(3) 0.0664(3) Uani 1 1 d . . . . .
Cl Cl 0.2376(2) 0.9459(3) 0.46545(17) 0.165(2) Uani 0.429(4) 1 d . U P B 2
Cl12 Cl 0.53394(10) 0.91700(14) 0.37457(10) 0.2035(15) Uani 1 1 d . . . . .
Cl6 Cl 0.32855(6) 1.18397(8) 0.38381(4) 0.0975(5) Uani 1 1 d . . . . .
Cl7 Cl 0.33968(12) 0.91537(12) 0.50595(9) 0.1933(14) Uani 1 1 d . . . . .
Cl2 Cl 0.47907(15) 1.1015(2) 0.13452(12) 0.2704(15) Uani 1 1 d . . . . .
Cl9 Cl 0.2589(2) 0.2834(3) 0.39642(17) 0.214(2) Uani 0.571(4) 1 d . U P B 1
Cl3 Cl 0.57225(8) 0.77880(14) 0.21249(9) 0.1977(14) Uani 1 1 d . . . . .
Cl11 Cl 0.27805(18) 0.9362(2) 0.45830(13) 0.1704(19) Uani 0.571(4) 1 d . U P B 1
Cl4 Cl 0.83443(6) 0.82403(7) 0.38328(4) 0.0903(5) Uani 1 1 d . . . . .
Cl5 Cl 0.41173(15) 0.5813(2) 0.07328(12) 0.2704(15) Uani 1 1 d . . . . .
Cl13 Cl 0.2585(3) 0.3364(5) 0.3682(3) 0.251(4) Uani 0.429(4) 1 d . U P B 2
O9 O 0.0633(3) 1.1390(6) 0.2637(2) 0.259(4) Uani 1 1 d D U . . .
H9 H 0.060247 1.141713 0.242723 0.389 Uiso 1 1 d R U . . .
C222 C 0.0215(3) 1.1324(8) 0.2657(3) 0.240(5) Uani 1 1 d D U . . .
H22A H -0.001134 1.125284 0.242278 0.360 Uiso 1 1 calc R U . . .
H22B H 0.014668 1.171965 0.275604 0.360 Uiso 1 1 calc R U . . .
H22C H 0.022072 1.095232 0.280554 0.360 Uiso 1 1 calc R U . . .
O10 O 0.9321(3) 0.8666(6) 0.2305(2) 0.262(4) Uani 1 1 d D U . . .
H10C H 0.933143 0.829501 0.239196 0.394 Uiso 1 1 d R U . . .
C221 C 0.9724(3) 0.8744(8) 0.2262(4) 0.240(6) Uani 1 1 d D U . . .
H22D H 0.976642 0.837746 0.212828 0.360 Uiso 1 1 calc R U . . .
H22E H 0.996855 0.876058 0.249049 0.360 Uiso 1 1 calc R U . . .
H22F H 0.971536 0.914930 0.213568 0.360 Uiso 1 1 calc R U . . .

loop_
_atom_site_aniso_label
_atom_site_aniso_U_11
_atom_site_aniso_U_22
_atom_site_aniso_U_33
_atom_site_aniso_U_23
_atom_site_aniso_U_13
_atom_site_aniso_U_12
C1 0.109(4) 0.071(3) 0.097(4) 0.014(3) 0.024(4) -0.016(3)
O2 0.129(4) 0.107(3) 0.094(3) -0.017(3) -0.028(3) 0.008(3)
C2 0.115(4) 0.068(3) 0.089(4) 0.012(3) 0.023(3) -0.007(3)
N3 0.078(3) 0.070(3) 0.095(3) 0.033(2) 0.015(2) -0.012(2)
C3 0.094(3) 0.060(3) 0.077(3) 0.010(2) 0.028(3) -0.002(3)
O4 0.081(3) 0.109(3) 0.089(3) 0.005(2) 0.014(2) 0.000(2)
N4 0.053(2) 0.062(2) 0.059(2) -0.0029(18) 0.0012(18) -0.0018(18)
C29 0.099(4) 0.070(3) 0.081(3) -0.017(3) -0.025(3) 0.021(3)
C28 0.082(3) 0.071(3) 0.075(3) -0.006(3) -0.022(3) 0.023(3)
C27 0.066(3) 0.070(3) 0.076(3) -0.016(2) -0.012(2) 0.019(2)
C31 0.067(4) 0.103(5) 0.083(5) -0.044(4) -0.011(4) 0.027(4)
C30 0.062(4) 0.102(5) 0.080(5) -0.037(4) -0.008(4) 0.021(4)
C4 0.106(4) 0.073(3) 0.081(3) 0.021(3) 0.025(3) -0.015(3)
C5 0.107(4) 0.079(3) 0.078(3) 0.010(3) 0.024(3) -0.014(3)
C6 0.085(3) 0.057(3) 0.074(3) 0.012(2) 0.023(3) -0.002(2)
N7 0.122(3) 0.063(2) 0.076(3) 0.015(2) 0.050(3) 0.022(3)
C7 0.086(3) 0.056(3) 0.077(3) 0.000(2) 0.026(3) -0.001(3)
N8 0.075(3) 0.067(2) 0.044(2) 0.0038(18) 0.0185(19) -0.001(2)
C8 0.090(3) 0.052(3) 0.064(3) 0.001(2) 0.016(3) 0.000(3)
N9 0.097(3) 0.066(3) 0.085(3) 0.023(2) 0.030(3) -0.002(2)
C9 0.071(3) 0.054(2) 0.060(3) 0.001(2) 0.011(2) -0.003(2)
N10 0.067(2) 0.059(2) 0.055(2) 0.0058(18) 0.0154(19) 0.0009(19)
C10 0.085(3) 0.049(3) 0.070(3) 0.005(2) 0.015(3) 0.001(2)
C11 0.090(3) 0.064(3) 0.075(3) 0.000(2) 0.028(3) -0.002(3)
C12 0.068(3) 0.053(2) 0.057(2) 0.004(2) 0.000(2) 0.005(2)
C13 0.087(3) 0.072(3) 0.086(3) 0.000(3) 0.000(3) -0.009(3)
C14 0.080(3) 0.047(2) 0.065(3) 0.000(2) 0.002(2) -0.001(2)
C15 0.101(4) 0.057(3) 0.054(3) 0.003(2) 0.006(3) 0.011(3)
C16 0.112(4) 0.068(3) 0.065(3) -0.004(3) 0.002(3) 0.016(3)
C17 0.110(4) 0.075(3) 0.074(3) -0.004(3) -0.006(3) 0.014(3)
C18 0.091(4) 0.078(3) 0.090(4) -0.006(3) -0.005(3) -0.004(3)
C19 0.114(5) 0.194(9) 0.113(6) -0.034(6) -0.017(5) 0.020(6)
C20 0.062(3) 0.048(2) 0.057(3) -0.0024(19) 0.001(2) 0.003(2)
C21 0.067(3) 0.048(2) 0.058(3) -0.005(2) -0.001(2) 0.004(2)
C22 0.066(3) 0.059(3) 0.067(3) -0.014(2) 0.003(2) 0.011(2)
C23 0.065(3) 0.066(3) 0.091(4) -0.022(3) -0.012(3) 0.014(3)
C24 0.064(3) 0.069(3) 0.077(3) -0.021(2) -0.004(2) 0.012(2)
C25 0.075(3) 0.054(3) 0.076(3) -0.012(2) -0.010(3) 0.016(2)
C26 0.075(3) 0.056(3) 0.064(3) -0.008(2) -0.004(2) 0.012(2)
C32 0.067(5) 0.084(4) 0.064(5) -0.011(4) 0.004(4) 0.008(4)
C33 0.075(5) 0.085(4) 0.067(5) -0.020(4) 0.004(4) 0.004(4)
C34 0.056(3) 0.067(3) 0.048(2) 0.005(2) -0.006(2) 0.001(2)
C35 0.047(2) 0.056(2) 0.049(2) 0.011(2) -0.0034(19) -0.003(2)
C36 0.064(3) 0.057(3) 0.056(3) 0.014(2) 0.005(2) -0.011(2)
C37 0.059(3) 0.060(3) 0.055(3) 0.010(2) 0.013(2) -0.005(2)
C38 0.055(2) 0.057(2) 0.044(2) 0.010(2) 0.0000(19) -0.005(2)
C39 0.059(3) 0.050(2) 0.049(3) 0.008(2) 0.004(2) -0.006(2)
C40 0.054(3) 0.065(3) 0.047(3) 0.018(2) 0.009(2) -0.006(2)
C41 0.066(3) 0.064(3) 0.062(3) 0.004(2) 0.009(2) -0.004(2)
C42 0.078(3) 0.072(3) 0.061(3) 0.017(2) 0.022(2) -0.001(3)
C43 0.079(3) 0.076(3) 0.064(3) 0.019(3) 0.025(3) -0.003(3)
C44 0.071(3) 0.067(3) 0.059(3) 0.010(2) 0.025(2) 0.004(2)
C45 0.073(3) 0.061(3) 0.062(3) 0.016(2) 0.024(2) 0.006(2)
C46 0.073(3) 0.059(3) 0.068(3) 0.010(2) 0.022(2) 0.002(2)
C47 0.066(3) 0.061(3) 0.061(3) 0.012(2) 0.027(2) 0.010(2)
C48 0.072(3) 0.062(3) 0.065(3) 0.010(2) 0.028(2) 0.004(2)
C49 0.064(3) 0.060(3) 0.068(3) 0.011(2) 0.032(2) 0.003(2)
C50 0.061(2) 0.051(2) 0.067(3) 0.014(2) 0.025(2) 0.012(2)
C51 0.069(3) 0.078(3) 0.060(3) 0.016(2) 0.028(2) 0.009(3)
C52 0.065(3) 0.078(3) 0.066(3) 0.014(3) 0.024(2) 0.012(3)
C53 0.067(3) 0.050(2) 0.066(3) 0.008(2) 0.026(2) 0.008(2)
C54 0.056(2) 0.052(2) 0.061(2) 0.006(2) 0.020(2) 0.001(2)
C55 0.059(3) 0.054(2) 0.055(3) 0.003(2) 0.011(2) -0.002(2)
C56 0.061(3) 0.055(2) 0.051(2) 0.003(2) 0.014(2) -0.004(2)
C57 0.059(3) 0.054(2) 0.054(2) 0.004(2) 0.020(2) -0.002(2)
C58 0.068(3) 0.056(3) 0.061(3) -0.006(2) 0.026(2) -0.004(2)
C59 0.072(3) 0.049(2) 0.067(3) 0.002(2) 0.033(2) 0.003(2)
C60 0.056(3) 0.063(3) 0.052(2) 0.001(2) 0.016(2) -0.008(2)
C61 0.083(3) 0.059(3) 0.055(3) 0.004(2) 0.011(2) -0.014(2)
C62 0.089(3) 0.059(3) 0.057(3) -0.002(2) 0.016(3) -0.010(3)
C63 0.066(3) 0.077(3) 0.049(2) -0.006(2) 0.020(2) -0.022(2)
C64 0.068(3) 0.086(3) 0.048(3) -0.003(2) 0.018(2) -0.020(3)
C65 0.086(3) 0.068(3) 0.055(3) 0.012(2) 0.028(2) 0.008(3)
C66 0.080(3) 0.058(3) 0.050(2) 0.013(2) 0.023(2) 0.002(2)
C67 0.087(3) 0.064(3) 0.059(3) 0.004(2) 0.027(3) -0.006(3)
C68 0.094(3) 0.068(3) 0.072(3) 0.017(2) 0.035(3) 0.009(3)
C69 0.116(4) 0.046(2) 0.054(3) 0.017(2) 0.040(3) 0.006(3)
C70 0.104(3) 0.062(3) 0.052(3) 0.014(2) 0.026(3) -0.006(3)
C71 0.084(3) 0.062(3) 0.048(3) 0.010(2) 0.021(2) -0.002(2)
C72 0.143(4) 0.063(3) 0.072(3) 0.026(2) 0.052(3) 0.020(3)
C73 0.117(4) 0.066(3) 0.104(4) 0.025(3) 0.069(3) 0.014(3)
C74 0.098(4) 0.069(3) 0.101(4) 0.017(3) 0.056(3) 0.011(3)
C75 0.090(3) 0.051(2) 0.073(3) 0.008(2) 0.040(3) 0.010(2)
C76 0.105(4) 0.054(3) 0.068(3) 0.007(2) 0.020(3) 0.010(3)
C77 0.129(4) 0.055(3) 0.068(3) 0.012(3) 0.028(3) 0.012(3)
C78 0.071(3) 0.053(2) 0.063(3) 0.003(2) 0.029(2) 0.008(2)
C79 0.073(3) 0.059(3) 0.073(3) 0.005(2) 0.026(3) -0.003(2)
C80 0.064(3) 0.055(3) 0.070(3) 0.010(2) 0.020(2) 0.006(2)
C81 0.060(3) 0.053(3) 0.064(3) 0.005(2) 0.015(2) 0.001(2)
C82 0.061(3) 0.046(2) 0.055(2) -0.0029(19) 0.012(2) 0.002(2)
C83 0.055(3) 0.060(3) 0.074(3) -0.002(2) 0.013(2) -0.002(2)
C84 0.117(6) 0.157(7) 0.128(6) 0.008(6) 0.023(5) 0.029(5)
C85 0.072(3) 0.081(3) 0.067(3) 0.010(3) 0.019(2) -0.002(3)
C86 0.074(3) 0.072(3) 0.073(3) 0.006(2) 0.029(3) 0.007(3)
C87 0.069(3) 0.059(3) 0.070(3) -0.001(2) 0.022(2) 0.007(2)
C88 0.067(3) 0.056(3) 0.069(3) 0.005(2) 0.034(2) 0.002(2)
C89 0.068(3) 0.056(3) 0.085(3) -0.005(2) 0.029(3) -0.006(2)
C90 0.085(3) 0.076(3) 0.078(3) -0.010(3) 0.021(3) -0.017(3)
C91 0.065(3) 0.052(2) 0.065(3) 0.007(2) 0.024(2) 0.009(2)
C92 0.071(3) 0.048(2) 0.078(3) 0.010(2) 0.032(2) 0.000(2)
C93 0.080(3) 0.055(3) 0.081(3) 0.006(2) 0.036(3) 0.005(2)
C94 0.087(3) 0.064(3) 0.081(3) 0.012(3) 0.040(3) -0.003(3)
C95 0.076(3) 0.054(3) 0.089(3) 0.016(2) 0.030(3) 0.003(2)
C96 0.082(3) 0.059(3) 0.112(4) 0.024(3) 0.044(3) 0.014(3)
C97 0.084(3) 0.059(3) 0.106(4) 0.020(3) 0.045(3) 0.014(3)
C98 0.079(3) 0.064(3) 0.098(4) 0.023(3) 0.023(3) -0.009(2)
C99 0.087(3) 0.066(3) 0.080(3) 0.009(3) 0.028(3) -0.004(3)
C100 0.083(3) 0.060(3) 0.077(3) 0.016(2) 0.025(3) -0.010(3)
C101 0.083(3) 0.091(4) 0.154(5) 0.059(4) 0.017(4) -0.008(3)
C102 0.078(3) 0.092(4) 0.160(5) 0.065(4) 0.014(4) -0.012(3)
C103 0.082(3) 0.073(3) 0.080(3) 0.033(3) 0.011(3) -0.015(3)
C104 0.078(3) 0.062(3) 0.077(3) 0.027(2) 0.011(3) -0.015(2)
C105 0.081(3) 0.088(4) 0.076(4) 0.028(3) 0.002(3) -0.007(3)
C106 0.086(4) 0.093(4) 0.091(4) 0.032(3) 0.018(3) 0.010(3)
C107 0.080(3) 0.075(3) 0.082(3) 0.035(3) 0.022(3) -0.009(3)
C108 0.086(3) 0.086(4) 0.082(4) 0.014(3) 0.019(3) -0.015(3)
C109 0.073(3) 0.080(4) 0.081(3) 0.022(3) 0.008(3) -0.013(3)
C110 0.092(4) 0.073(3) 0.099(4) 0.026(3) 0.023(3) -0.002(3)
O1 0.075(2) 0.115(3) 0.074(2) -0.008(2) 0.004(2) 0.003(2)
N1 0.062(2) 0.050(2) 0.0410(19) 0.0114(16) 0.0032(17) 0.0019(17)
N2 0.089(3) 0.076(3) 0.081(3) 0.022(2) 0.022(2) -0.021(2)
O3 0.176(5) 0.109(3) 0.093(3) -0.020(3) -0.038(3) -0.004(3)
N5 0.151(4) 0.070(3) 0.073(3) 0.010(2) 0.047(3) -0.035(3)
N6 0.069(2) 0.060(2) 0.057(2) 0.0097(19) 0.0152(19) 0.0009(19)
N11 0.165(4) 0.078(3) 0.077(3) 0.031(3) 0.059(3) 0.017(3)
N12 0.089(3) 0.067(2) 0.053(2) 0.0097(19) 0.018(2) -0.003(2)
C111 0.079(3) 0.088(3) 0.053(3) 0.000(2) 0.018(3) -0.010(3)
C112 0.065(3) 0.079(3) 0.055(3) -0.007(2) 0.019(2) -0.014(2)
C113 0.057(3) 0.067(3) 0.052(2) 0.001(2) 0.018(2) -0.004(2)
C116 0.051(2) 0.056(2) 0.058(2) 0.003(2) 0.021(2) -0.001(2)
C117 0.061(3) 0.058(3) 0.060(3) -0.004(2) 0.024(2) -0.005(2)
C118 0.070(3) 0.055(3) 0.065(3) -0.004(2) 0.035(2) -0.001(2)
C119 0.059(3) 0.063(3) 0.055(2) 0.008(2) 0.024(2) 0.004(2)
C120 0.069(3) 0.052(2) 0.051(2) 0.001(2) 0.015(2) -0.002(2)
C121 0.065(3) 0.055(3) 0.053(2) 0.003(2) 0.015(2) -0.008(2)
C122 0.094(5) 0.154(7) 0.102(5) -0.016(5) 0.014(4) 0.020(4)
C123 0.073(3) 0.085(3) 0.064(3) 0.000(3) 0.024(2) -0.002(3)
C124 0.071(3) 0.080(3) 0.062(3) -0.007(2) 0.026(2) 0.003(3)
C125 0.067(3) 0.066(3) 0.059(3) -0.001(2) 0.024(2) 0.001(2)
C126 0.065(3) 0.061(3) 0.066(3) 0.006(2) 0.026(2) -0.011(2)
C127 0.078(3) 0.067(3) 0.077(3) -0.002(2) 0.033(3) -0.002(3)
C128 0.083(3) 0.085(3) 0.067(3) -0.012(3) 0.026(3) -0.014(3)
C129 0.067(3) 0.055(2) 0.068(3) 0.006(2) 0.026(2) -0.001(2)
C130 0.060(2) 0.052(2) 0.067(3) 0.005(2) 0.027(2) 0.005(2)
C131 0.062(3) 0.056(3) 0.081(3) 0.008(2) 0.030(2) 0.001(2)
C132 0.074(3) 0.078(3) 0.096(4) 0.024(3) 0.036(3) 0.000(3)
C133 0.080(3) 0.083(3) 0.097(4) 0.024(3) 0.034(3) -0.001(3)
C134 0.076(3) 0.071(3) 0.087(3) 0.018(3) 0.031(3) -0.012(2)
C135 0.084(3) 0.062(3) 0.100(4) 0.017(3) 0.038(3) 0.002(3)
C136 0.083(3) 0.058(3) 0.097(4) 0.013(3) 0.044(3) 0.000(2)
C137 0.081(3) 0.069(3) 0.092(3) 0.017(3) 0.022(3) -0.011(3)
C138 0.078(3) 0.080(3) 0.094(4) 0.028(3) 0.027(3) -0.014(3)
C139 0.078(3) 0.086(4) 0.086(4) 0.019(3) 0.017(3) -0.021(3)
C140 0.083(3) 0.083(4) 0.109(4) 0.028(3) 0.022(3) -0.016(3)
C141 0.087(3) 0.074(3) 0.116(4) 0.035(3) 0.022(3) -0.021(3)
C142 0.098(4) 0.075(3) 0.076(3) 0.022(3) 0.021(3) -0.019(3)
C143 0.091(3) 0.075(3) 0.065(3) 0.029(2) 0.012(3) -0.025(3)
C144 0.102(4) 0.082(4) 0.080(4) 0.013(3) 0.015(3) -0.029(3)
C145 0.110(4) 0.076(4) 0.066(3) 0.015(3) 0.012(3) -0.033(3)
C146 0.118(4) 0.068(3) 0.070(3) 0.019(2) 0.034(3) -0.022(3)
C147 0.100(4) 0.100(4) 0.059(3) 0.012(3) 0.011(3) -0.009(3)
C148 0.099(4) 0.094(4) 0.069(3) 0.020(3) 0.011(3) -0.003(3)
C149 0.146(4) 0.070(3) 0.077(3) 0.016(3) 0.047(3) -0.031(3)
C150 0.211(6) 0.104(4) 0.079(4) -0.001(3) 0.055(4) -0.075(4)
C151 0.207(6) 0.103(4) 0.075(3) 0.001(3) 0.051(4) -0.073(4)
C152 0.139(4) 0.075(3) 0.066(3) 0.003(3) 0.040(3) -0.033(3)
C153 0.129(4) 0.065(3) 0.070(3) 0.002(3) 0.033(3) -0.023(3)
C154 0.133(4) 0.060(3) 0.082(3) 0.007(3) 0.041(3) -0.021(3)
C155 0.111(4) 0.065(3) 0.061(3) -0.002(2) 0.034(3) -0.024(3)
C156 0.127(4) 0.063(3) 0.071(3) -0.004(2) 0.045(3) -0.023(3)
C157 0.111(4) 0.061(3) 0.067(3) -0.002(2) 0.038(3) -0.015(3)
C158 0.074(3) 0.053(2) 0.053(2) 0.003(2) 0.019(2) -0.006(2)
C159 0.088(3) 0.061(3) 0.055(3) 0.001(2) 0.025(3) -0.007(3)
C160 0.091(3) 0.054(3) 0.067(3) 0.008(2) 0.027(3) -0.007(3)
C161 0.072(3) 0.051(2) 0.049(2) 0.0017(19) 0.005(2) -0.004(2)
C162 0.079(3) 0.052(3) 0.058(3) 0.007(2) -0.011(2) -0.002(2)
C163 0.094(4) 0.071(3) 0.087(3) 0.012(3) -0.009(3) -0.015(3)
C164 0.107(4) 0.074(3) 0.098(4) 0.000(3) -0.020(3) -0.018(3)
C165 0.129(4) 0.073(3) 0.079(3) -0.003(3) -0.029(3) 0.003(3)
C166 0.130(4) 0.069(3) 0.062(3) -0.006(3) -0.013(3) 0.016(3)
C167 0.104(4) 0.062(3) 0.053(3) -0.004(2) -0.011(3) 0.015(3)
C168 0.267(11) 0.157(8) 0.097(5) -0.030(6) -0.007(6) 0.015(8)
C169 0.067(3) 0.054(2) 0.044(2) 0.0040(19) 0.011(2) -0.005(2)
C170 0.067(3) 0.063(3) 0.042(2) 0.009(2) 0.015(2) 0.000(2)
C171 0.061(3) 0.076(3) 0.064(3) 0.015(2) 0.008(2) -0.004(2)
C172 0.072(3) 0.082(3) 0.069(3) 0.019(3) 0.023(3) -0.011(3)
C173 0.080(3) 0.063(3) 0.059(3) 0.016(2) 0.021(2) 0.001(2)
C174 0.070(3) 0.066(3) 0.058(3) 0.016(2) 0.018(2) 0.010(2)
C175 0.058(3) 0.059(3) 0.053(3) 0.009(2) 0.018(2) 0.001(2)
C176 0.106(4) 0.068(3) 0.068(3) 0.019(2) 0.035(3) 0.009(3)
C177 0.117(4) 0.082(4) 0.096(4) 0.029(3) 0.051(3) -0.005(3)
C178 0.143(5) 0.091(4) 0.102(4) 0.032(3) 0.066(4) 0.000(4)
C179 0.145(5) 0.075(3) 0.065(3) 0.020(3) 0.031(3) 0.023(3)
C180 0.121(4) 0.074(3) 0.065(3) 0.023(3) 0.028(3) 0.006(3)
C181 0.191(5) 0.082(4) 0.080(4) 0.041(3) 0.070(4) 0.030(4)
C182 0.155(4) 0.079(3) 0.060(3) 0.029(3) 0.061(3) 0.018(3)
C183 0.132(4) 0.106(4) 0.075(4) 0.025(3) 0.044(3) 0.016(4)
C184 0.116(4) 0.099(4) 0.063(3) 0.010(3) 0.036(3) 0.000(3)
C185 0.109(4) 0.078(3) 0.052(3) 0.018(2) 0.024(3) 0.003(3)
C186 0.119(4) 0.074(3) 0.058(3) 0.023(2) 0.024(3) 0.003(3)
C187 0.142(4) 0.079(4) 0.058(3) 0.029(3) 0.042(3) 0.003(3)
C188 0.107(4) 0.081(3) 0.052(3) 0.022(2) 0.023(3) 0.006(3)
C189 0.096(4) 0.063(3) 0.055(3) 0.007(2) 0.014(3) -0.014(3)
C190 0.077(3) 0.065(3) 0.053(3) -0.001(2) 0.016(2) -0.016(2)
C191 0.066(3) 0.053(2) 0.060(3) 0.012(2) 0.027(2) 0.005(2)
C192 0.072(3) 0.051(2) 0.065(3) 0.006(2) 0.034(2) 0.003(2)
C193 0.069(3) 0.057(3) 0.055(3) 0.007(2) 0.028(2) 0.004(2)
C194 0.070(3) 0.071(3) 0.060(3) 0.011(2) 0.028(2) 0.007(3)
C195 0.064(3) 0.074(3) 0.062(3) 0.010(2) 0.032(2) 0.008(2)
C196 0.061(2) 0.054(2) 0.063(3) 0.011(2) 0.024(2) 0.009(2)
C197 0.068(3) 0.056(3) 0.068(3) 0.008(2) 0.020(2) 0.006(2)
C198 0.075(3) 0.071(3) 0.060(3) 0.014(2) 0.021(2) -0.005(3)
C199 0.077(3) 0.072(3) 0.059(3) 0.014(2) 0.025(2) -0.004(3)
C200 0.064(3) 0.061(3) 0.065(3) 0.019(2) 0.022(2) 0.006(2)
C201 0.068(3) 0.056(3) 0.066(3) 0.012(2) 0.025(2) 0.001(2)
C202 0.069(3) 0.065(3) 0.057(3) 0.007(2) 0.008(2) -0.006(2)
C203 0.056(2) 0.058(2) 0.044(2) 0.009(2) 0.0002(19) -0.007(2)
C204 0.074(3) 0.058(3) 0.047(3) 0.011(2) 0.018(2) -0.014(2)
C205 0.072(3) 0.054(3) 0.049(3) 0.009(2) 0.012(2) -0.011(2)
C206 0.064(3) 0.052(2) 0.054(3) 0.011(2) 0.007(2) -0.007(2)
C207 0.059(3) 0.057(3) 0.049(3) 0.016(2) 0.009(2) -0.004(2)
C208 0.051(2) 0.055(2) 0.039(2) 0.0100(18) 0.0025(18) -0.006(2)
C209 0.056(3) 0.058(3) 0.045(2) 0.008(2) 0.002(2) -0.006(2)
C210 0.102(4) 0.050(3) 0.058(3) 0.009(2) -0.018(3) -0.003(3)
C211 0.098(4) 0.044(2) 0.062(3) 0.015(2) -0.022(3) -0.003(2)
C212 0.074(3) 0.049(2) 0.047(2) 0.0081(19) -0.002(2) -0.002(2)
C213 0.073(3) 0.049(2) 0.054(3) 0.007(2) 0.006(2) 0.007(2)
C214 0.079(3) 0.044(2) 0.064(3) 0.010(2) -0.002(2) 0.005(2)
C215 0.069(3) 0.046(2) 0.050(2) 0.0014(19) 0.000(2) 0.000(2)
C216 0.076(3) 0.046(2) 0.061(3) -0.001(2) -0.002(2) 0.005(2)
C217 0.073(3) 0.051(2) 0.051(3) 0.004(2) 0.000(2) 0.007(2)
C218 0.067(3) 0.047(2) 0.053(3) 0.005(2) 0.002(2) 0.004(2)
C219 0.075(3) 0.049(2) 0.052(3) -0.002(2) 0.007(2) 0.001(2)
C220 0.064(3) 0.051(2) 0.046(2) 0.0094(19) 0.005(2) -0.002(2)
Cl8 0.1485(17) 0.0744(10) 0.1215(14) 0.0001(10) 0.0249(12) 0.0050(11)
Cl10 0.0957(13) 0.1260(16) 0.218(3) -0.0637(17) 0.0445(15) -0.0204(12)
Cl1 0.0673(7) 0.0572(7) 0.0567(7) -0.0020(6) 0.0048(6) 0.0017(6)
Cl 0.167(3) 0.162(3) 0.161(3) 0.0033(18) 0.0610(18) -0.0058(18)
Cl12 0.212(3) 0.170(2) 0.330(4) 0.086(3) 0.216(3) 0.050(2)
Cl6 0.1290(13) 0.0872(10) 0.0674(9) 0.0037(8) 0.0286(9) -0.0128(9)
Cl7 0.310(4) 0.1085(16) 0.253(3) -0.0421(18) 0.209(3) -0.054(2)
Cl2 0.301(3) 0.295(3) 0.290(3) 0.108(3) 0.196(3) 0.109(3)
Cl9 0.215(3) 0.211(3) 0.210(3) -0.0098(18) 0.0777(19) 0.0018(18)
Cl3 0.1176(17) 0.176(2) 0.301(4) -0.129(3) 0.084(2) -0.0541(17)
Cl11 0.170(2) 0.165(2) 0.168(2) -0.0023(17) 0.0576(17) -0.0017(17)
Cl4 0.1143(12) 0.0820(10) 0.0671(9) -0.0042(7) 0.0273(8) 0.0130(9)
Cl5 0.301(3) 0.295(3) 0.290(3) 0.108(3) 0.196(3) 0.109(3)
Cl13 0.252(4) 0.248(4) 0.250(4) -0.0032(19) 0.093(2) 0.0015(19)
O9 0.202(8) 0.377(12) 0.208(7) 0.091(8) 0.090(7) 0.006(9)
C222 0.192(10) 0.342(15) 0.208(10) 0.066(10) 0.103(10) 0.034(12)
O10 0.180(7) 0.369(12) 0.214(8) 0.065(8) 0.050(7) 0.011(9)
C221 0.165(10) 0.295(13) 0.248(12) 0.032(11) 0.066(10) -0.022(11)

loop_
_atom_type_symbol
_atom_type_description
_atom_type_scat_dispersion_real
_atom_type_scat_dispersion_imag
_atom_type_scat_source
C C 0.0137 0.0067 'International Tables Vol C Tables 4.2.6.8 and 6.1.1.4'
Cl Cl 0.3281 0.5435 'International Tables Vol C Tables 4.2.6.8 and 6.1.1.4'
H H 0.0000 0.0000 'International Tables Vol C Tables 4.2.6.8 and 6.1.1.4'
N N 0.0241 0.0134 'International Tables Vol C Tables 4.2.6.8 and 6.1.1.4'
O O 0.0389 0.0241 'International Tables Vol C Tables 4.2.6.8 and 6.1.1.4'

loop_
_geom_angle_atom_site_label_1
_geom_angle_atom_site_label_2
_geom_angle_atom_site_label_3
_geom_angle
_geom_angle_site_symmetry_1
_geom_angle_site_symmetry_3
_geom_angle_publ_flag
C2 C1 H1 119.3 . . ?
N9 C1 H1 119.3 . . ?
N9 C1 C2 121.5(6) . . ?
C19 O2 C17 116.5(7) . . ?
C1 C2 H2 119.6 . . ?
C1 C2 C3 120.8(6) . . ?
C3 C2 H2 119.6 . . ?
C100 N3 C103 121.8(5) . . ?
C102 N3 C100 120.0(5) . . ?
C102 N3 C103 118.2(5) . . ?
C2 C3 C4 115.7(5) . . ?
C2 C3 C6 122.2(6) . . ?
C4 C3 C6 122.0(5) . . ?
C85 O4 C84 118.6(5) . . ?
C29 N4 C30 120.0 . . ?
C29 N4 C32 102.8(5) . . ?
C29 N4 C34 121.2(3) . . ?
C30 N4 C34 118.8(3) . . ?
C32 N4 C34 116.4(5) . . ?
N4 C29 H29 120.0 . . ?
N4 C29 C28 120.0 . . ?
C28 C29 H29 120.0 . . ?
C29 C28 H28 120.0 . . ?
C27 C28 C29 120.0 . . ?
C27 C28 H28 120.0 . . ?
C28 C27 C31 120.0 . . ?
C28 C27 C24 116.7(3) . . ?
C28 C27 C33 97.9(5) . . ?
C31 C27 C24 123.1(3) . . ?
C33 C27 C24 118.8(5) . . ?
C27 C31 H31 120.0 . . ?
C30 C31 C27 120.0 . . ?
C30 C31 H31 120.0 . . ?
N4 C30 H30 120.0 . . ?
C31 C30 N4 120.0 . . ?
C31 C30 H30 120.0 . . ?
C3 C4 H4 119.4 . . ?
C5 C4 C3 121.2(6) . . ?
C5 C4 H4 119.4 . . ?
C4 C5 H5 119.7 . . ?
N9 C5 C4 120.7(6) . . ?
N9 C5 H5 119.7 . . ?
C7 C6 C3 121.9(5) . . ?
C7 C6 C11 118.3(5) . . ?
C11 C6 C3 119.8(5) . . ?
C73 N7 C72 118.4(6) . . ?
C73 N7 C77 120.1(5) . . ?
C77 N7 C72 121.4(6) . . ?
C6 C7 H7 119.6 . . ?
C8 C7 C6 120.8(5) . . ?
C8 C7 H7 119.6 . . ?
C62 N8 C65 120.8(4) . . ?
C64 N8 C62 121.2(4) . . ?
C64 N8 C65 117.9(4) . . ?
C7 C8 H8 118.9 . . ?
C7 C8 C9 122.2(5) . . ?
C9 C8 H8 118.9 . . ?
C1 N9 C5 120.1(5) . . ?
C1 N9 C110 119.8(5) . . ?
C5 N9 C110 120.1(5) . . ?
C8 C9 C10 117.7(5) . . ?
C8 C9 C12 122.5(5) . . ?
C10 C9 C12 119.7(4) . . ?
C42 N10 C41 121.3(4) . . ?
C42 N10 C46 120.9(4) . . ?
C46 N10 C41 117.4(4) . . ?
C9 C10 H10 119.3 . . ?
C11 C10 C9 121.4(5) . . ?
C11 C10 H10 119.3 . . ?
C6 C11 H11 120.1 . . ?
C10 C11 C6 119.7(6) . . ?
C10 C11 H11 120.1 . . ?
C9 C12 C14 117.5(4) . . ?
C20 C12 C9 122.5(4) . . ?
C20 C12 C14 120.0(4) . . ?
C14 C13 H13 121.2 . . ?
C14 C13 C18 117.7(7) . . ?
C18 C13 H13 121.2 . . ?
C13 C14 C12 119.2(6) . . ?
C15 C14 C12 121.0(5) . . ?
C15 C14 C13 119.8(5) . . ?
C14 C15 H15 119.7 . . ?
C14 C15 C16 120.7(6) . . ?
C16 C15 H15 119.7 . . ?
C15 C16 H16 119.5 . . ?
C17 C16 C15 121.0(7) . . ?
C17 C16 H16 119.5 . . ?
C16 C17 O2 114.9(7) . . ?
C16 C17 C18 120.6(6) . . ?
C18 C17 O2 124.5(7) . . ?
C13 C18 H18 119.9 . . ?
C17 C18 C13 120.2(7) . . ?
C17 C18 H18 119.9 . . ?
O2 C19 H19A 109.5 . . ?
O2 C19 H19B 109.5 . . ?
O2 C19 H19C 109.5 . . ?
H19A C19 H19B 109.5 . . ?
H19A C19 H19C 109.5 . . ?
H19B C19 H19C 109.5 . . ?
C12 C20 C21 122.5(4) . . ?
C12 C20 C82 123.2(4) . . ?
C82 C20 C21 114.3(4) . . ?
C22 C21 C20 121.1(4) . . ?
C26 C21 C20 120.5(4) . . ?
C26 C21 C22 118.4(4) . . ?
C21 C22 H22 119.5 . . ?
C23 C22 C21 121.0(5) . . ?
C23 C22 H22 119.5 . . ?
C22 C23 H23 120.0 . . ?
C22 C23 C24 120.0(5) . . ?
C24 C23 H23 120.0 . . ?
C23 C24 C27 119.2(4) . . ?
C25 C24 C27 122.4(4) . . ?
C25 C24 C23 118.2(5) . . ?
C24 C25 H25 119.1 . . ?
C26 C25 C24 121.7(5) . . ?
C26 C25 H25 119.1 . . ?
C21 C26 H26 119.6 . . ?
C25 C26 C21 120.7(5) . . ?
C25 C26 H26 119.6 . . ?
N4 C32 H32 121.8 . . ?
C33 C32 N4 116.4(8) . . ?
C33 C32 H32 121.8 . . ?
C27 C33 H33 119.2 . . ?
C32 C33 C27 121.5(9) . . ?
C32 C33 H33 119.2 . . ?
N4 C34 H34A 108.8 . . ?
N4 C34 H34B 108.8 . . ?
H34A C34 H34B 107.7 . . ?
C35 C34 N4 114.0(4) . . ?
C35 C34 H34A 108.8 . . ?
C35 C34 H34B 108.8 . . ?
C36 C35 C34 122.1(4) . . ?
C36 C35 C40 115.8(5) . . ?
C40 C35 C34 122.0(5) . . ?
C35 C36 H36 119.0 . . ?
C37 C36 C35 121.9(5) . . ?
C37 C36 H36 119.0 . . ?
C36 C37 H37 120.4 . . ?
C36 C37 C38 119.3(5) . . ?
C38 C37 H37 120.4 . . ?
C37 C38 C41 119.6(5) . . ?
C39 C38 C37 120.3(5) . . ?
C39 C38 C41 120.0(4) . . ?
C38 C39 H39 119.7 . . ?
C40 C39 C38 120.5(5) . . ?
C40 C39 H39 119.7 . . ?
C35 C40 H40 119.0 . . ?
C39 C40 C35 122.0(5) . . ?
C39 C40 H40 119.0 . . ?
N10 C41 C38 108.3(4) . . ?
N10 C41 H41A 110.0 . . ?
N10 C41 H41B 110.0 . . ?
C38 C41 H41A 110.0 . . ?
C38 C41 H41B 110.0 . . ?
H41A C41 H41B 108.4 . . ?
N10 C42 H42 119.3 . . ?
N10 C42 C43 121.4(5) . . ?
C43 C42 H42 119.3 . . ?
C42 C43 H43 120.1 . . ?
C42 C43 C44 119.8(5) . . ?
C44 C43 H43 120.1 . . ?
C43 C44 C47 122.1(5) . . ?
C45 C44 C43 116.1(5) . . ?
C45 C44 C47 121.7(5) . . ?
C44 C45 H45 119.0 . . ?
C44 C45 C46 122.0(5) . . ?
C46 C45 H45 119.0 . . ?
N10 C46 C45 119.3(5) . . ?
N10 C46 H46 120.3 . . ?
C45 C46 H46 120.3 . . ?
C48 C47 C44 124.3(5) . . ?
C48 C47 C52 118.6(5) . . ?
C52 C47 C44 117.1(5) . . ?
C47 C48 H48 119.2 . . ?
C49 C48 C47 121.6(5) . . ?
C49 C48 H48 119.2 . . ?
C48 C49 H49 120.0 . . ?
C48 C49 C50 120.0(5) . . ?
C50 C49 H49 120.0 . . ?
C49 C50 C51 118.1(5) . . ?
C49 C50 C53 121.9(5) . . ?
C51 C50 C53 119.8(5) . . ?
C50 C51 H51 119.1 . . ?
C52 C51 C50 121.8(5) . . ?
C52 C51 H51 119.1 . . ?
C47 C52 H52 120.1 . . ?
C51 C52 C47 119.8(5) . . ?
C51 C52 H52 120.1 . . ?
C50 C53 C54 114.4(4) . . ?
C91 C53 C50 124.9(4) . . ?
C91 C53 C54 120.5(4) . . ?
C55 C54 C53 123.0(4) . . ?
C59 C54 C53 119.0(4) . . ?
C59 C54 C55 117.8(4) . . ?
C54 C55 H55 119.1 . . ?
C56 C55 C54 121.8(5) . . ?
C56 C55 H55 119.1 . . ?
C55 C56 H56 120.0 . . ?
C55 C56 C57 119.9(4) . . ?
C57 C56 H56 120.0 . . ?
C56 C57 C60 120.1(4) . . ?
C58 C57 C56 118.5(4) . . ?
C58 C57 C60 121.3(4) . . ?
C57 C58 H58 119.7 . . ?
C57 C58 C59 120.6(5) . . ?
C59 C58 H58 119.7 . . ?
C54 C59 C58 121.3(4) . . ?
C54 C59 H59 119.3 . . ?
C58 C59 H59 119.3 . . ?
C61 C60 C57 123.1(4) . . ?
C61 C60 C63 115.9(4) . . ?
C63 C60 C57 121.0(4) . . ?
C60 C61 H61 119.4 . . ?
C60 C61 C62 121.2(5) . . ?
C62 C61 H61 119.4 . . ?
N8 C62 C61 119.2(5) . . ?
N8 C62 H62 120.4 . . ?
C61 C62 H62 120.4 . . ?
C60 C63 H63 119.4 . . ?
C64 C63 C60 121.2(5) . . ?
C64 C63 H63 119.4 . . ?
N8 C64 C63 121.2(5) . . ?
N8 C64 H64 119.4 . . ?
C63 C64 H64 119.4 . . ?
N8 C65 H65A 110.2 . . ?
N8 C65 H65B 110.2 . . ?
H65A C65 H65B 108.5 . . ?
C66 C65 N8 107.6(4) . . ?
C66 C65 H65A 110.2 . . ?
C66 C65 H65B 110.2 . . ?
C67 C66 C65 120.4(5) . . ?
C71 C66 C65 121.7(5) . . ?
C71 C66 C67 117.9(5) . . ?
C66 C67 H67 119.4 . . ?
C66 C67 C68 121.2(5) . . ?
C68 C67 H67 119.4 . . ?
C67 C68 H68 120.6 . . ?
C67 C68 C69 118.7(6) . . ?
C69 C68 H68 120.6 . . ?
C68 C69 C72 117.1(6) . . ?
C70 C69 C68 119.9(5) . . ?
C70 C69 C72 122.9(6) . . ?
C69 C70 H70 119.6 . . ?
C69 C70 C71 120.7(5) . . ?
C71 C70 H70 119.6 . . ?
C66 C71 H71 119.2 . . ?
C70 C71 C66 121.6(5) . . ?
C70 C71 H71 119.2 . . ?
N7 C72 C69 110.2(4) . . ?
N7 C72 H72A 109.6 . . ?
N7 C72 H72B 109.6 . . ?
C69 C72 H72A 109.6 . . ?
C69 C72 H72B 109.6 . . ?
H72A C72 H72B 108.1 . . ?
N7 C73 H73 118.6 . . ?
N7 C73 C74 122.8(6) . . ?
C74 C73 H73 118.6 . . ?
C73 C74 H74 120.9 . . ?
C75 C74 C73 118.1(6) . . ?
C75 C74 H74 120.9 . . ?
C74 C75 C76 117.0(5) . . ?
C74 C75 C78 121.3(5) . . ?
C76 C75 C78 121.7(5) . . ?
C75 C76 H76 119.7 . . ?
C77 C76 C75 120.6(6) . . ?
C77 C76 H76 119.7 . . ?
N7 C77 C76 121.3(6) . . ?
N7 C77 H77 119.4 . . ?
C76 C77 H77 119.4 . . ?
C79 C78 C75 120.0(5) . . ?
C80 C78 C75 121.4(5) . . ?
C80 C78 C79 118.6(5) . . ?
C78 C79 H79 120.2 . . ?
C78 C79 C83 119.6(5) . . ?
C83 C79 H79 120.2 . . ?
C78 C80 H80 119.1 . . ?
C78 C80 C81 121.8(5) . . ?
C81 C80 H80 119.1 . . ?
C80 C81 H81 119.6 . . ?
C80 C81 C82 120.7(5) . . ?
C82 C81 H81 119.6 . . ?
C81 C82 C20 119.4(5) . . ?
C83 C82 C20 122.4(4) . . ?
C83 C82 C81 118.0(4) . . ?
C79 C83 H83 119.3 . . ?
C82 C83 C79 121.4(5) . . ?
C82 C83 H83 119.3 . . ?
O4 C84 H84A 109.5 . . ?
O4 C84 H84B 109.5 . . ?
O4 C84 H84C 109.5 . . ?
H84A C84 H84B 109.5 . . ?
H84A C84 H84C 109.5 . . ?
H84B C84 H84C 109.5 . . ?
O4 C85 C86 122.6(6) . . ?
O4 C85 C90 118.7(5) . . ?
C90 C85 C86 118.7(5) . . ?
C85 C86 H86 120.1 . . ?
C87 C86 C85 119.9(5) . . ?
C87 C86 H86 120.1 . . ?
C86 C87 H87 119.3 . . ?
C86 C87 C88 121.4(5) . . ?
C88 C87 H87 119.3 . . ?
C87 C88 C91 119.3(5) . . ?
C89 C88 C87 117.5(5) . . ?
C89 C88 C91 123.2(5) . . ?
C88 C89 H89 119.3 . . ?
C90 C89 C88 121.3(5) . . ?
C90 C89 H89 119.3 . . ?
C85 C90 H90 119.4 . . ?
C89 C90 C85 121.1(5) . . ?
C89 C90 H90 119.4 . . ?
C53 C91 C88 120.6(4) . . ?
C53 C91 C92 122.9(4) . . ?
C88 C91 C92 116.4(4) . . ?
C93 C92 C91 122.0(5) . . ?
C93 C92 C97 118.5(5) . . ?
C97 C92 C91 119.4(5) . . ?
C92 C93 H93 119.8 . . ?
C92 C93 C94 120.4(5) . . ?
C94 C93 H93 119.8 . . ?
C93 C94 H94 119.9 . . ?
C95 C94 C93 120.3(5) . . ?
C95 C94 H94 119.9 . . ?
C94 C95 C98 119.4(6) . . ?
C96 C95 C94 118.9(5) . . ?
C96 C95 C98 121.7(5) . . ?
C95 C96 H96 118.8 . . ?
C95 C96 C97 122.4(5) . . ?
C97 C96 H96 118.8 . . ?
C92 C97 C96 119.4(6) . . ?
C92 C97 H97 120.3 . . ?
C96 C97 H97 120.3 . . ?
C99 C98 C95 122.5(5) . . ?
C101 C98 C95 122.0(6) . . ?
C101 C98 C99 115.4(5) . . ?
C98 C99 H99 119.8 . . ?
C98 C99 C100 120.4(6) . . ?
C100 C99 H99 119.8 . . ?
N3 C100 C99 121.3(5) . . ?
N3 C100 H100 119.3 . . ?
C99 C100 H100 119.3 . . ?
C98 C101 H101 119.1 . . ?
C98 C101 C102 121.8(7) . . ?
C102 C101 H101 119.1 . . ?
N3 C102 C101 120.9(6) . . ?
N3 C102 H102 119.6 . . ?
C101 C102 H102 119.6 . . ?
N3 C103 H10A 109.1 . . ?
N3 C103 H10B 109.1 . . ?
H10A C103 H10B 107.8 . . ?
C104 C103 N3 112.5(5) . . ?
C104 C103 H10A 109.1 . . ?
C104 C103 H10B 109.1 . . ?
C105 C104 C103 123.5(6) . . ?
C105 C104 C109 117.7(7) . . ?
C109 C104 C103 118.8(6) . . ?
C104 C105 H105 119.0 . . ?
C106 C105 C104 122.0(6) . . ?
C106 C105 H105 119.0 . . ?
C105 C106 H106 119.2 . . ?
C105 C106 C107 121.7(6) . . ?
C107 C106 H106 119.2 . . ?
C106 C107 C110 121.8(6) . . ?
C108 C107 C106 116.5(7) . . ?
C108 C107 C110 121.7(6) . . ?
C107 C108 H108 117.9 . . ?
C107 C108 C109 124.3(6) . . ?
C109 C108 H108 117.9 . . ?
C104 C109 H109 121.1 . . ?
C108 C109 C104 117.8(6) . . ?
C108 C109 H109 121.1 . . ?
N9 C110 H11A 109.6 . . ?
N9 C110 H11B 109.6 . . ?
C107 C110 N9 110.2(5) . . ?
C107 C110 H11A 109.6 . . ?
C107 C110 H11B 109.6 . . ?
H11A C110 H11B 108.1 . . ?
C123 O1 C122 117.4(5) . . ?
C210 N1 C209 118.8(4) . . ?
C213 N1 C209 122.2(4) . . ?
C213 N1 C210 118.9(4) . . ?
C139 N2 C142 121.4(5) . . ?
C140 N2 C139 119.5(5) . . ?
C140 N2 C142 119.1(5) . . ?
C168 O3 C165 113.8(8) . . ?
C150 N5 C149 118.7(5) . . ?
C150 N5 C154 119.2(5) . . ?
C154 N5 C149 122.0(5) . . ?
C199 N6 C201 119.0(4) . . ?
C199 N6 C202 121.6(4) . . ?
C201 N6 C202 119.1(4) . . ?
C178 N11 C181 118.9(7) . . ?
C179 N11 C178 121.8(6) . . ?
C179 N11 C181 119.1(6) . . ?
C111 N12 C188 118.1(4) . . ?
C111 N12 C189 119.9(5) . . ?
C189 N12 C188 121.9(5) . . ?
N12 C111 H111 119.2 . . ?
N12 C111 C112 121.6(5) . . ?
C112 C111 H111 119.2 . . ?
C111 C112 H112 120.3 . . ?
C111 C112 C113 119.5(5) . . ?
C113 C112 H112 120.3 . . ?
C112 C113 C116 120.2(4) . . ?
C190 C113 C112 117.4(5) . . ?
C190 C113 C116 122.2(4) . . ?
C117 C116 C113 119.7(4) . . ?
C121 C116 C113 121.1(4) . . ?
C121 C116 C117 119.2(4) . . ?
C116 C117 H117 120.0 . . ?
C118 C117 C116 119.9(5) . . ?
C118 C117 H117 120.0 . . ?
C117 C118 H118 119.3 . . ?
C117 C118 C119 121.3(5) . . ?
C119 C118 H118 119.3 . . ?
C118 C119 C130 119.1(4) . . ?
C120 C119 C118 118.5(4) . . ?
C120 C119 C130 122.2(4) . . ?
C119 C120 H120 120.0 . . ?
C119 C120 C121 120.0(4) . . ?
C121 C120 H120 120.0 . . ?
C116 C121 C120 121.0(4) . . ?
C116 C121 H121 119.5 . . ?
C120 C121 H121 119.5 . . ?
O1 C122 H12A 109.5 . . ?
O1 C122 H12B 109.5 . . ?
O1 C122 H12C 109.5 . . ?
H12A C122 H12B 109.5 . . ?
H12A C122 H12C 109.5 . . ?
H12B C122 H12C 109.5 . . ?
O1 C123 C128 114.7(5) . . ?
C124 C123 O1 125.3(5) . . ?
C124 C123 C128 120.0(5) . . ?
C123 C124 H124 119.7 . . ?
C125 C124 C123 120.5(5) . . ?
C125 C124 H124 119.7 . . ?
C124 C125 H125 119.0 . . ?
C124 C125 C126 122.0(5) . . ?
C126 C125 H125 119.0 . . ?
C125 C126 C129 120.5(5) . . ?
C127 C126 C125 117.2(5) . . ?
C127 C126 C129 122.3(5) . . ?
C126 C127 H127 119.3 . . ?
C126 C127 C128 121.3(5) . . ?
C128 C127 H127 119.3 . . ?
C123 C128 C127 118.9(5) . . ?
C123 C128 H128 120.5 . . ?
C127 C128 H128 120.5 . . ?
C130 C129 C126 119.6(4) . . ?
C130 C129 C131 124.4(5) . . ?
C131 C129 C126 115.9(4) . . ?
C119 C130 C191 114.6(4) . . ?
C129 C130 C119 121.3(4) . . ?
C129 C130 C191 124.0(4) . . ?
C132 C131 C129 122.9(5) . . ?
C132 C131 C136 117.7(5) . . ?
C136 C131 C129 119.4(5) . . ?
C131 C132 H132 118.7 . . ?
C131 C132 C133 122.6(6) . . ?
C133 C132 H132 118.7 . . ?
C132 C133 H133 120.1 . . ?
C134 C133 C132 119.8(6) . . ?
C134 C133 H133 120.1 . . ?
C133 C134 C135 119.4(5) . . ?
C133 C134 C137 122.3(6) . . ?
C135 C134 C137 118.3(6) . . ?
C134 C135 H135 119.8 . . ?
C134 C135 C136 120.3(6) . . ?
C136 C135 H135 119.8 . . ?
C131 C136 H136 119.9 . . ?
C135 C136 C131 120.2(6) . . ?
C135 C136 H136 119.9 . . ?
C138 C137 C134 122.0(5) . . ?
C141 C137 C134 120.8(5) . . ?
C141 C137 C138 117.2(5) . . ?
C137 C138 H138 119.8 . . ?
C139 C138 C137 120.3(6) . . ?
C139 C138 H138 119.8 . . ?
N2 C139 C138 121.4(6) . . ?
N2 C139 H139 119.3 . . ?
C138 C139 H139 119.3 . . ?
N2 C140 H140 119.0 . . ?
N2 C140 C141 122.1(6) . . ?
C141 C140 H140 119.0 . . ?
C137 C141 C140 119.3(6) . . ?
C137 C141 H141 120.3 . . ?
C140 C141 H141 120.3 . . ?
N2 C142 H14A 109.8 . . ?
N2 C142 H14B 109.8 . . ?
N2 C142 C143 109.4(5) . . ?
H14A C142 H14B 108.2 . . ?
C143 C142 H14A 109.8 . . ?
C143 C142 H14B 109.8 . . ?
C144 C143 C142 120.7(6) . . ?
C147 C143 C142 122.4(6) . . ?
C147 C143 C144 116.9(7) . . ?
C143 C144 H144 119.4 . . ?
C145 C144 C143 121.3(7) . . ?
C145 C144 H144 119.4 . . ?
C144 C145 H145 119.5 . . ?
C144 C145 C146 120.9(6) . . ?
C146 C145 H145 119.5 . . ?
C145 C146 C149 120.6(6) . . ?
C148 C146 C145 117.1(7) . . ?
C148 C146 C149 122.3(7) . . ?
C143 C147 H147 119.1 . . ?
C143 C147 C148 121.8(6) . . ?
C148 C147 H147 119.1 . . ?
C146 C148 H148 119.1 . . ?
C147 C148 C146 121.7(7) . . ?
C147 C148 H148 119.1 . . ?
N5 C149 H14C 109.3 . . ?
N5 C149 H14D 109.3 . . ?
C146 C149 N5 111.8(5) . . ?
C146 C149 H14C 109.3 . . ?
C146 C149 H14D 109.3 . . ?
H14C C149 H14D 107.9 . . ?
N5 C150 H150 119.2 . . ?
N5 C150 C151 121.5(7) . . ?
C151 C150 H150 119.2 . . ?
C150 C151 H151 120.0 . . ?
C150 C151 C152 120.1(6) . . ?
C152 C151 H151 120.0 . . ?
C151 C152 C155 120.7(5) . . ?
C153 C152 C151 115.4(5) . . ?
C153 C152 C155 123.8(5) . . ?
C152 C153 H153 119.8 . . ?
C154 C153 C152 120.3(6) . . ?
C154 C153 H153 119.8 . . ?
N5 C154 C153 123.1(5) . . ?
N5 C154 H154 118.4 . . ?
C153 C154 H154 118.4 . . ?
C156 C155 C152 120.0(5) . . ?
C160 C155 C152 120.2(5) . . ?
C160 C155 C156 119.8(5) . . ?
C155 C156 H156 120.3 . . ?
C157 C156 C155 119.3(6) . . ?
C157 C156 H156 120.3 . . ?
C156 C157 H157 119.2 . . ?
C158 C157 C156 121.5(5) . . ?
C158 C157 H157 119.2 . . ?
C157 C158 C159 118.4(5) . . ?
C157 C158 C161 120.3(4) . . ?
C159 C158 C161 121.3(5) . . ?
C158 C159 H159 119.3 . . ?
C158 C159 C160 121.3(5) . . ?
C160 C159 H159 119.3 . . ?
C155 C160 C159 119.6(5) . . ?
C155 C160 H160 120.2 . . ?
C159 C160 H160 120.2 . . ?
C162 C161 C158 115.0(4) . . ?
C169 C161 C158 121.7(4) . . ?
C169 C161 C162 123.2(4) . . ?
C163 C162 C161 122.6(6) . . ?
C163 C162 C167 116.3(5) . . ?
C167 C162 C161 121.1(5) . . ?
C162 C163 H163 118.8 . . ?
C162 C163 C164 122.3(7) . . ?
C164 C163 H163 118.8 . . ?
C163 C164 H164 121.0 . . ?
C165 C164 C163 118.0(7) . . ?
C165 C164 H164 121.0 . . ?
C164 C165 O3 112.3(8) . . ?
C164 C165 C166 122.7(7) . . ?
C166 C165 O3 125.0(9) . . ?
C165 C166 H166 120.8 . . ?
C165 C166 C167 118.3(8) . . ?
C167 C166 H166 120.8 . . ?
C162 C167 H167 118.8 . . ?
C166 C167 C162 122.4(7) . . ?
C166 C167 H167 118.8 . . ?
O3 C168 H16A 109.5 . . ?
O3 C168 H16B 109.5 . . ?
O3 C168 H16C 109.5 . . ?
H16A C168 H16B 109.5 . . ?
H16A C168 H16C 109.5 . . ?
H16B C168 H16C 109.5 . . ?
C161 C169 C170 122.8(4) . . ?
C161 C169 C220 123.1(4) . . ?
C220 C169 C170 114.0(4) . . ?
C171 C170 C169 120.0(4) . . ?
C175 C170 C169 121.2(5) . . ?
C175 C170 C171 118.7(4) . . ?
C170 C171 H171 120.5 . . ?
C172 C171 C170 119.0(5) . . ?
C172 C171 H171 120.5 . . ?
C171 C172 H172 118.6 . . ?
C171 C172 C173 122.8(5) . . ?
C173 C172 H172 118.6 . . ?
C172 C173 C174 117.6(5) . . ?
C172 C173 C176 121.3(5) . . ?
C174 C173 C176 121.0(5) . . ?
C173 C174 H174 119.6 . . ?
C175 C174 C173 120.8(5) . . ?
C175 C174 H174 119.6 . . ?
C170 C175 C174 121.1(5) . . ?
C170 C175 H175 119.5 . . ?
C174 C175 H175 119.5 . . ?
C177 C176 C173 122.2(6) . . ?
C177 C176 C180 116.7(5) . . ?
C180 C176 C173 120.9(6) . . ?
C176 C177 H177 119.6 . . ?
C178 C177 C176 120.7(7) . . ?
C178 C177 H177 119.6 . . ?
N11 C178 C177 120.5(7) . . ?
N11 C178 H178 119.7 . . ?
C177 C178 H178 119.7 . . ?
N11 C179 H179 120.7 . . ?
N11 C179 C180 118.7(7) . . ?
C180 C179 H179 120.7 . . ?
C176 C180 H180 119.2 . . ?
C179 C180 C176 121.5(6) . . ?
C179 C180 H180 119.2 . . ?
N11 C181 H18A 109.6 . . ?
N11 C181 H18B 109.6 . . ?
H18A C181 H18B 108.1 . . ?
C182 C181 N11 110.4(5) . . ?
C182 C181 H18A 109.6 . . ?
C182 C181 H18B 109.6 . . ?
C183 C182 C181 119.7(7) . . ?
C187 C182 C181 120.4(7) . . ?
C187 C182 C183 119.9(7) . . ?
C182 C183 H183 119.8 . . ?
C184 C183 C182 120.5(7) . . ?
C184 C183 H183 119.8 . . ?
C183 C184 H184 119.9 . . ?
C185 C184 C183 120.2(7) . . ?
C185 C184 H184 119.9 . . ?
C184 C185 C186 117.9(6) . . ?
C184 C185 C188 119.2(6) . . ?
C186 C185 C188 122.8(6) . . ?
C185 C186 H186 118.5 . . ?
C187 C186 C185 123.1(7) . . ?
C187 C186 H186 118.5 . . ?
C182 C187 C186 118.4(7) . . ?
C182 C187 H187 120.8 . . ?
C186 C187 H187 120.8 . . ?
N12 C188 H18C 110.0 . . ?
N12 C188 H18D 110.0 . . ?
C185 C188 N12 108.4(5) . . ?
C185 C188 H18C 110.0 . . ?
C185 C188 H18D 110.0 . . ?
H18C C188 H18D 108.4 . . ?
N12 C189 H189 119.6 . . ?
C190 C189 N12 120.8(5) . . ?
C190 C189 H189 119.6 . . ?
C113 C190 H190 119.7 . . ?
C189 C190 C113 120.6(5) . . ?
C189 C190 H190 119.7 . . ?
C192 C191 C130 123.5(5) . . ?
C194 C191 C130 118.7(4) . . ?
C194 C191 C192 117.7(5) . . ?
C191 C192 H192 119.7 . . ?
C193 C192 C191 120.5(5) . . ?
C193 C192 H192 119.7 . . ?
C192 C193 H193 119.1 . . ?
C192 C193 C196 121.7(5) . . ?
C196 C193 H193 119.1 . . ?
C191 C194 H194 119.4 . . ?
C195 C194 C191 121.2(5) . . ?
C195 C194 H194 119.4 . . ?
C194 C195 H195 119.7 . . ?
C196 C195 C194 120.6(5) . . ?
C196 C195 H195 119.7 . . ?
C193 C196 C197 122.8(5) . . ?
C195 C196 C193 118.3(5) . . ?
C195 C196 C197 118.9(5) . . ?
C198 C197 C196 122.8(5) . . ?
C198 C197 C200 116.5(5) . . ?
C200 C197 C196 120.6(4) . . ?
C197 C198 H198 120.4 . . ?
C199 C198 C197 119.1(5) . . ?
C199 C198 H198 120.4 . . ?
N6 C199 C198 122.4(5) . . ?
N6 C199 H199 118.8 . . ?
C198 C199 H199 118.8 . . ?
C197 C200 H200 119.6 . . ?
C201 C200 C197 120.9(5) . . ?
C201 C200 H200 119.6 . . ?
N6 C201 H201 119.1 . . ?
C200 C201 N6 121.8(5) . . ?
C200 C201 H201 119.1 . . ?
N6 C202 H20A 110.0 . . ?
N6 C202 H20B 110.0 . . ?
N6 C202 C203 108.3(4) . . ?
H20A C202 H20B 108.4 . . ?
C203 C202 H20A 110.0 . . ?
C203 C202 H20B 110.0 . . ?
C204 C203 C202 121.6(5) . . ?
C206 C203 C202 121.0(4) . . ?
C206 C203 C204 117.3(5) . . ?
C203 C204 H204 119.0 . . ?
C205 C204 C203 122.0(5) . . ?
C205 C204 H204 119.0 . . ?
C204 C205 H205 120.0 . . ?
C204 C205 C208 120.0(4) . . ?
C208 C205 H205 120.0 . . ?
C203 C206 H206 119.8 . . ?
C207 C206 C203 120.4(5) . . ?
C207 C206 H206 119.8 . . ?
C206 C207 H207 118.8 . . ?
C206 C207 C208 122.4(5) . . ?
C208 C207 H207 118.8 . . ?
C205 C208 C209 120.9(4) . . ?
C207 C208 C205 117.8(5) . . ?
C207 C208 C209 121.3(4) . . ?
N1 C209 H20C 109.3 . . ?
N1 C209 H20D 109.3 . . ?
C208 C209 N1 111.5(4) . . ?
C208 C209 H20C 109.3 . . ?
C208 C209 H20D 109.3 . . ?
H20C C209 H20D 108.0 . . ?
N1 C210 H210 119.4 . . ?
N1 C210 C211 121.2(5) . . ?
C211 C210 H210 119.4 . . ?
C210 C211 H211 119.0 . . ?
C210 C211 C212 121.9(4) . . ?
C212 C211 H211 119.0 . . ?
C211 C212 C214 115.6(4) . . ?
C211 C212 C215 121.7(4) . . ?
C214 C212 C215 122.6(4) . . ?
N1 C213 H213 119.0 . . ?
N1 C213 C214 122.1(4) . . ?
C214 C213 H213 119.0 . . ?
C212 C214 H214 119.9 . . ?
C213 C214 C212 120.2(4) . . ?
C213 C214 H214 119.9 . . ?
C216 C215 C212 121.0(4) . . ?
C216 C215 C218 117.9(4) . . ?
C218 C215 C212 121.1(4) . . ?
C215 C216 H216 119.6 . . ?
C217 C216 C215 120.7(4) . . ?
C217 C216 H216 119.6 . . ?
C216 C217 H217 119.3 . . ?
C216 C217 C220 121.4(4) . . ?
C220 C217 H217 119.3 . . ?
C215 C218 H218 119.2 . . ?
C219 C218 C215 121.6(4) . . ?
C219 C218 H218 119.2 . . ?
C218 C219 H219 119.9 . . ?
C218 C219 C220 120.3(4) . . ?
C220 C219 H219 119.9 . . ?
C217 C220 C169 121.5(4) . . ?
C219 C220 C169 120.5(4) . . ?
C219 C220 C217 117.8(4) . . ?
C222 O9 H9 110.0 . . ?
O9 C222 H22A 109.5 . . ?
O9 C222 H22B 109.5 . . ?
O9 C222 H22C 109.5 . . ?
H22A C222 H22B 109.5 . . ?
H22A C222 H22C 109.5 . . ?
H22B C222 H22C 109.5 . . ?
C221 O10 H10C 105.9 . . ?
O10 C221 H22D 109.5 . . ?
O10 C221 H22E 109.5 . . ?
O10 C221 H22F 109.5 . . ?
H22D C221 H22E 109.5 . . ?
H22D C221 H22F 109.5 . . ?
H22E C221 H22F 109.5 . . ?

loop_
_geom_bond_atom_site_label_1
_geom_bond_atom_site_label_2
_geom_bond_distance
_geom_bond_site_symmetry_2
_geom_bond_publ_flag
C1 H1 0.9500 . ?
C1 C2 1.376(8) . ?
C1 N9 1.320(7) . ?
O2 C17 1.409(7) . ?
O2 C19 1.335(10) . ?
C2 H2 0.9500 . ?
C2 C3 1.388(8) . ?
N3 C100 1.311(7) . ?
N3 C102 1.298(7) . ?
N3 C103 1.504(6) . ?
C3 C4 1.395(8) . ?
C3 C6 1.483(7) . ?
O4 C84 1.447(9) . ?
O4 C85 1.347(6) . ?
N4 C29 1.3900 . ?
N4 C30 1.3900 . ?
N4 C32 1.400(8) . ?
N4 C34 1.497(5) . ?
C29 H29 0.9500 . ?
C29 C28 1.3900 . ?
C28 H28 0.9500 . ?
C28 C27 1.3900 . ?
C27 C31 1.3900 . ?
C27 C24 1.486(5) . ?
C27 C33 1.449(8) . ?
C31 H31 0.9500 . ?
C31 C30 1.3900 . ?
C30 H30 0.9500 . ?
C4 H4 0.9500 . ?
C4 C5 1.371(8) . ?
C5 H5 0.9500 . ?
C5 N9 1.337(7) . ?
C6 C7 1.389(7) . ?
C6 C11 1.415(7) . ?
N7 C72 1.495(6) . ?
N7 C73 1.299(8) . ?
N7 C77 1.320(7) . ?
C7 H7 0.9500 . ?
C7 C8 1.349(7) . ?
N8 C62 1.339(6) . ?
N8 C64 1.322(6) . ?
N8 C65 1.500(6) . ?
C8 H8 0.9500 . ?
C8 C9 1.384(7) . ?
N9 C110 1.511(7) . ?
C9 C10 1.394(7) . ?
C9 C12 1.496(7) . ?
N10 C41 1.494(6) . ?
N10 C42 1.322(6) . ?
N10 C46 1.361(6) . ?
C10 H10 0.9500 . ?
C10 C11 1.369(7) . ?
C11 H11 0.9500 . ?
C12 C14 1.523(7) . ?
C12 C20 1.353(6) . ?
C13 H13 0.9500 . ?
C13 C14 1.379(8) . ?
C13 C18 1.446(8) . ?
C14 C15 1.374(8) . ?
C15 H15 0.9500 . ?
C15 C16 1.386(7) . ?
C16 H16 0.9500 . ?
C16 C17 1.328(9) . ?
C17 C18 1.362(10) . ?
C18 H18 0.9500 . ?
C19 H19A 0.9800 . ?
C19 H19B 0.9800 . ?
C19 H19C 0.9800 . ?
C20 C21 1.503(6) . ?
C20 C82 1.497(6) . ?
C21 C22 1.399(6) . ?
C21 C26 1.381(6) . ?
C22 H22 0.9500 . ?
C22 C23 1.384(6) . ?
C23 H23 0.9500 . ?
C23 C24 1.398(7) . ?
C24 C25 1.386(7) . ?
C25 H25 0.9500 . ?
C25 C26 1.369(6) . ?
C26 H26 0.9500 . ?
C32 H32 0.9500 . ?
C32 C33 1.397(8) . ?
C33 H33 0.9500 . ?
C34 H34A 0.9900 . ?
C34 H34B 0.9900 . ?
C34 C35 1.473(7) . ?
C35 C36 1.390(7) . ?
C35 C40 1.422(6) . ?
C36 H36 0.9500 . ?
C36 C37 1.379(7) . ?
C37 H37 0.9500 . ?
C37 C38 1.382(6) . ?
C38 C39 1.359(7) . ?
C38 C41 1.524(7) . ?
C39 H39 0.9500 . ?
C39 C40 1.345(7) . ?
C40 H40 0.9500 . ?
C41 H41A 0.9900 . ?
C41 H41B 0.9900 . ?
C42 H42 0.9500 . ?
C42 C43 1.360(7) . ?
C43 H43 0.9500 . ?
C43 C44 1.433(7) . ?
C44 C45 1.364(7) . ?
C44 C47 1.468(7) . ?
C45 H45 0.9500 . ?
C45 C46 1.374(7) . ?
C46 H46 0.9500 . ?
C47 C48 1.400(7) . ?
C47 C52 1.399(7) . ?
C48 H48 0.9500 . ?
C48 C49 1.385(7) . ?
C49 H49 0.9500 . ?
C49 C50 1.401(7) . ?
C50 C51 1.406(7) . ?
C50 C53 1.477(7) . ?
C51 H51 0.9500 . ?
C51 C52 1.382(7) . ?
C52 H52 0.9500 . ?
C53 C54 1.491(6) . ?
C53 C91 1.359(7) . ?
C54 C55 1.389(6) . ?
C54 C59 1.386(6) . ?
C55 H55 0.9500 . ?
C55 C56 1.372(6) . ?
C56 H56 0.9500 . ?
C56 C57 1.417(6) . ?
C57 C58 1.376(6) . ?
C57 C60 1.472(6) . ?
C58 H58 0.9500 . ?
C58 C59 1.392(6) . ?
C59 H59 0.9500 . ?
C60 C61 1.382(6) . ?
C60 C63 1.399(6) . ?
C61 H61 0.9500 . ?
C61 C62 1.387(7) . ?
C62 H62 0.9500 . ?
C63 H63 0.9500 . ?
C63 C64 1.348(7) . ?
C64 H64 0.9500 . ?
C65 H65A 0.9900 . ?
C65 H65B 0.9900 . ?
C65 C66 1.495(7) . ?
C66 C67 1.390(7) . ?
C66 C71 1.388(7) . ?
C67 H67 0.9500 . ?
C67 C68 1.400(7) . ?
C68 H68 0.9500 . ?
C68 C69 1.406(7) . ?
C69 C70 1.361(8) . ?
C69 C72 1.511(7) . ?
C70 H70 0.9500 . ?
C70 C71 1.374(7) . ?
C71 H71 0.9500 . ?
C72 H72A 0.9900 . ?
C72 H72B 0.9900 . ?
C73 H73 0.9500 . ?
C73 C74 1.399(8) . ?
C74 H74 0.9500 . ?
C74 C75 1.389(7) . ?
C75 C76 1.392(7) . ?
C75 C78 1.511(7) . ?
C76 H76 0.9500 . ?
C76 C77 1.365(7) . ?
C77 H77 0.9500 . ?
C78 C79 1.381(7) . ?
C78 C80 1.364(7) . ?
C79 H79 0.9500 . ?
C79 C83 1.406(7) . ?
C80 H80 0.9500 . ?
C80 C81 1.377(6) . ?
C81 H81 0.9500 . ?
C81 C82 1.381(6) . ?
C82 C83 1.370(7) . ?
C83 H83 0.9500 . ?
C84 H84A 0.9800 . ?
C84 H84B 0.9800 . ?
C84 H84C 0.9800 . ?
C85 C86 1.396(7) . ?
C85 C90 1.394(8) . ?
C86 H86 0.9500 . ?
C86 C87 1.380(7) . ?
C87 H87 0.9500 . ?
C87 C88 1.402(7) . ?
C88 C89 1.396(7) . ?
C88 C91 1.481(7) . ?
C89 H89 0.9500 . ?
C89 C90 1.357(7) . ?
C90 H90 0.9500 . ?
C91 C92 1.494(6) . ?
C92 C93 1.377(7) . ?
C92 C97 1.382(7) . ?
C93 H93 0.9500 . ?
C93 C94 1.410(7) . ?
C94 H94 0.9500 . ?
C94 C95 1.364(7) . ?
C95 C96 1.344(7) . ?
C95 C98 1.488(7) . ?
C96 H96 0.9500 . ?
C96 C97 1.393(7) . ?
C97 H97 0.9500 . ?
C98 C99 1.383(8) . ?
C98 C101 1.358(8) . ?
C99 H99 0.9500 . ?
C99 C100 1.394(7) . ?
C100 H100 0.9500 . ?
C101 H101 0.9500 . ?
C101 C102 1.392(8) . ?
C102 H102 0.9500 . ?
C103 H10A 0.9900 . ?
C103 H10B 0.9900 . ?
C103 C104 1.448(8) . ?
C104 C105 1.385(8) . ?
C104 C109 1.422(8) . ?
C105 H105 0.9500 . ?
C105 C106 1.331(9) . ?
C106 H106 0.9500 . ?
C106 C107 1.399(8) . ?
C107 C108 1.356(8) . ?
C107 C110 1.482(9) . ?
C108 H108 0.9500 . ?
C108 C109 1.368(8) . ?
C109 H109 0.9500 . ?
C110 H11A 0.9900 . ?
C110 H11B 0.9900 . ?
O1 C122 1.460(8) . ?
O1 C123 1.376(6) . ?
N1 C209 1.494(5) . ?
N1 C210 1.343(5) . ?
N1 C213 1.326(6) . ?
N2 C139 1.330(7) . ?
N2 C140 1.311(7) . ?
N2 C142 1.483(7) . ?
O3 C165 1.410(7) . ?
O3 C168 1.404(8) . ?
N5 C149 1.539(7) . ?
N5 C150 1.304(7) . ?
N5 C154 1.307(7) . ?
N6 C199 1.340(6) . ?
N6 C201 1.366(6) . ?
N6 C202 1.476(6) . ?
N11 C178 1.341(9) . ?
N11 C179 1.322(8) . ?
N11 C181 1.530(7) . ?
N12 C111 1.314(6) . ?
N12 C188 1.513(6) . ?
N12 C189 1.354(6) . ?
C111 H111 0.9500 . ?
C111 C112 1.364(7) . ?
C112 H112 0.9500 . ?
C112 C113 1.398(6) . ?
C113 C116 1.488(6) . ?
C113 C190 1.371(6) . ?
C116 C117 1.391(6) . ?
C116 C121 1.375(6) . ?
C117 H117 0.9500 . ?
C117 C118 1.387(6) . ?
C118 H118 0.9500 . ?
C118 C119 1.398(6) . ?
C119 C120 1.386(6) . ?
C119 C130 1.483(6) . ?
C120 H120 0.9500 . ?
C120 C121 1.406(6) . ?
C121 H121 0.9500 . ?
C122 H12A 0.9800 . ?
C122 H12B 0.9800 . ?
C122 H12C 0.9800 . ?
C123 C124 1.373(7) . ?
C123 C128 1.380(8) . ?
C124 H124 0.9500 . ?
C124 C125 1.350(7) . ?
C125 H125 0.9500 . ?
C125 C126 1.395(7) . ?
C126 C127 1.382(7) . ?
C126 C129 1.495(7) . ?
C127 H127 0.9500 . ?
C127 C128 1.401(7) . ?
C128 H128 0.9500 . ?
C129 C130 1.362(6) . ?
C129 C131 1.484(7) . ?
C130 C191 1.486(7) . ?
C131 C132 1.359(7) . ?
C131 C136 1.388(7) . ?
C132 H132 0.9500 . ?
C132 C133 1.380(7) . ?
C133 H133 0.9500 . ?
C133 C134 1.351(8) . ?
C134 C135 1.385(8) . ?
C134 C137 1.518(7) . ?
C135 H135 0.9500 . ?
C135 C136 1.387(7) . ?
C136 H136 0.9500 . ?
C137 C138 1.392(7) . ?
C137 C141 1.367(8) . ?
C138 H138 0.9500 . ?
C138 C139 1.358(7) . ?
C139 H139 0.9500 . ?
C140 H140 0.9500 . ?
C140 C141 1.388(8) . ?
C141 H141 0.9500 . ?
C142 H14A 0.9900 . ?
C142 H14B 0.9900 . ?
C142 C143 1.490(9) . ?
C143 C144 1.429(8) . ?
C143 C147 1.362(9) . ?
C144 H144 0.9500 . ?
C144 C145 1.337(9) . ?
C145 H145 0.9500 . ?
C145 C146 1.416(9) . ?
C146 C148 1.377(8) . ?
C146 C149 1.453(9) . ?
C147 H147 0.9500 . ?
C147 C148 1.365(9) . ?
C148 H148 0.9500 . ?
C149 H14C 0.9900 . ?
C149 H14D 0.9900 . ?
C150 H150 0.9500 . ?
C150 C151 1.378(8) . ?
C151 H151 0.9500 . ?
C151 C152 1.399(8) . ?
C152 C153 1.382(7) . ?
C152 C155 1.486(7) . ?
C153 H153 0.9500 . ?
C153 C154 1.352(8) . ?
C154 H154 0.9500 . ?
C155 C156 1.409(7) . ?
C155 C160 1.366(7) . ?
C156 H156 0.9500 . ?
C156 C157 1.389(7) . ?
C157 H157 0.9500 . ?
C157 C158 1.370(7) . ?
C158 C159 1.388(7) . ?
C158 C161 1.516(6) . ?
C159 H159 0.9500 . ?
C159 C160 1.400(7) . ?
C160 H160 0.9500 . ?
C161 C162 1.498(6) . ?
C161 C169 1.333(6) . ?
C162 C163 1.377(8) . ?
C162 C167 1.390(8) . ?
C163 H163 0.9500 . ?
C163 C164 1.408(8) . ?
C164 H164 0.9500 . ?
C164 C165 1.339(11) . ?
C165 C166 1.367(11) . ?
C166 H166 0.9500 . ?
C166 C167 1.379(7) . ?
C167 H167 0.9500 . ?
C168 H16A 0.9800 . ?
C168 H16B 0.9800 . ?
C168 H16C 0.9800 . ?
C169 C170 1.509(6) . ?
C169 C220 1.489(6) . ?
C170 C171 1.420(7) . ?
C170 C175 1.378(6) . ?
C171 H171 0.9500 . ?
C171 C172 1.376(7) . ?
C172 H172 0.9500 . ?
C172 C173 1.385(7) . ?
C173 C174 1.391(7) . ?
C173 C176 1.497(7) . ?
C174 H174 0.9500 . ?
C174 C175 1.392(6) . ?
C175 H175 0.9500 . ?
C176 C177 1.372(8) . ?
C176 C180 1.389(8) . ?
C177 H177 0.9500 . ?
C177 C178 1.366(8) . ?
C178 H178 0.9500 . ?
C179 H179 0.9500 . ?
C179 C180 1.388(7) . ?
C180 H180 0.9500 . ?
C181 H18A 0.9900 . ?
C181 H18B 0.9900 . ?
C181 C182 1.499(9) . ?
C182 C183 1.401(9) . ?
C182 C187 1.386(9) . ?
C183 H183 0.9500 . ?
C183 C184 1.396(9) . ?
C184 H184 0.9500 . ?
C184 C185 1.388(8) . ?
C185 C186 1.392(8) . ?
C185 C188 1.444(8) . ?
C186 H186 0.9500 . ?
C186 C187 1.386(8) . ?
C187 H187 0.9500 . ?
C188 H18C 0.9900 . ?
C188 H18D 0.9900 . ?
C189 H189 0.9500 . ?
C189 C190 1.350(7) . ?
C190 H190 0.9500 . ?
C191 C192 1.403(6) . ?
C191 C194 1.396(7) . ?
C192 H192 0.9500 . ?
C192 C193 1.374(6) . ?
C193 H193 0.9500 . ?
C193 C196 1.394(7) . ?
C194 H194 0.9500 . ?
C194 C195 1.395(7) . ?
C195 H195 0.9500 . ?
C195 C196 1.380(7) . ?
C196 C197 1.469(7) . ?
C197 C198 1.414(7) . ?
C197 C200 1.417(7) . ?
C198 H198 0.9500 . ?
C198 C199 1.379(7) . ?
C199 H199 0.9500 . ?
C200 H200 0.9500 . ?
C200 C201 1.337(6) . ?
C201 H201 0.9500 . ?
C202 H20A 0.9900 . ?
C202 H20B 0.9900 . ?
C202 C203 1.498(7) . ?
C203 C204 1.397(6) . ?
C203 C206 1.391(7) . ?
C204 H204 0.9500 . ?
C204 C205 1.373(7) . ?
C205 H205 0.9500 . ?
C205 C208 1.397(6) . ?
C206 H206 0.9500 . ?
C206 C207 1.369(7) . ?
C207 H207 0.9500 . ?
C207 C208 1.375(6) . ?
C208 C209 1.479(7) . ?
C209 H20C 0.9900 . ?
C209 H20D 0.9900 . ?
C210 H210 0.9500 . ?
C210 C211 1.357(6) . ?
C211 H211 0.9500 . ?
C211 C212 1.365(6) . ?
C212 C214 1.412(6) . ?
C212 C215 1.471(6) . ?
C213 H213 0.9500 . ?
C213 C214 1.357(6) . ?
C214 H214 0.9500 . ?
C215 C216 1.385(6) . ?
C215 C218 1.392(6) . ?
C216 H216 0.9500 . ?
C216 C217 1.378(6) . ?
C217 H217 0.9500 . ?
C217 C220 1.401(6) . ?
C218 H218 0.9500 . ?
C218 C219 1.385(6) . ?
C219 H219 0.9500 . ?
C219 C220 1.389(6) . ?
O9 H9 0.8403 . ?
O9 C222 1.4198(10) . ?
C222 H22A 0.9800 . ?
C222 H22B 0.9800 . ?
C222 H22C 0.9800 . ?
O10 H10C 0.8396 . ?
O10 C221 1.4199(10) . ?
C221 H22D 0.9800 . ?
C221 H22E 0.9800 . ?
C221 H22F 0.9800 . ?

loop_
_geom_torsion_atom_site_label_1
_geom_torsion_atom_site_label_2
_geom_torsion_atom_site_label_3
_geom_torsion_atom_site_label_4
_geom_torsion
_geom_torsion_site_symmetry_1
_geom_torsion_site_symmetry_2
_geom_torsion_site_symmetry_3
_geom_torsion_site_symmetry_4
_geom_torsion_publ_flag
C1 C2 C3 C4 -1.0(10) . . . . ?
C1 C2 C3 C6 175.6(6) . . . . ?
C1 N9 C110 C107 131.2(6) . . . . ?
O2 C17 C18 C13 -179.8(5) . . . . ?
C2 C1 N9 C5 0.9(10) . . . . ?
C2 C1 N9 C110 179.7(6) . . . . ?
C2 C3 C4 C5 0.1(10) . . . . ?
C2 C3 C6 C7 34.2(9) . . . . ?
C2 C3 C6 C11 -142.7(6) . . . . ?
N3 C103 C104 C105 -109.6(6) . . . . ?
N3 C103 C104 C109 68.2(6) . . . . ?
C3 C4 C5 N9 1.3(10) . . . . ?
C3 C6 C7 C8 -177.1(5) . . . . ?
C3 C6 C11 C10 176.7(5) . . . . ?
O4 C85 C86 C87 -179.9(5) . . . . ?
O4 C85 C90 C89 178.7(5) . . . . ?
N4 C29 C28 C27 0.0 . . . . ?
N4 C32 C33 C27 -5.9(17) . . . . ?
N4 C34 C35 C36 -83.2(5) . . . . ?
N4 C34 C35 C40 97.8(5) . . . . ?
C29 N4 C30 C31 0.0 . . . . ?
C29 N4 C32 C33 -43.4(12) . . . . ?
C29 N4 C34 C35 -18.9(6) . . . . ?
C29 C28 C27 C31 0.0 . . . . ?
C29 C28 C27 C24 -174.7(5) . . . . ?
C29 C28 C27 C33 -46.8(5) . . . . ?
C28 C27 C31 C30 0.0 . . . . ?
C28 C27 C24 C23 163.8(5) . . . . ?
C28 C27 C24 C25 -21.1(8) . . . . ?
C28 C27 C33 C32 50.7(12) . . . . ?
C27 C31 C30 N4 0.0 . . . . ?
C27 C24 C25 C26 -176.6(6) . . . . ?
C31 C27 C24 C23 -10.7(8) . . . . ?
C31 C27 C24 C25 164.4(5) . . . . ?
C30 N4 C29 C28 0.0 . . . . ?
C30 N4 C34 C35 161.4(4) . . . . ?
C4 C3 C6 C7 -149.4(6) . . . . ?
C4 C3 C6 C11 33.8(9) . . . . ?
C4 C5 N9 C1 -1.8(10) . . . . ?
C4 C5 N9 C110 179.4(6) . . . . ?
C5 N9 C110 C107 -50.0(8) . . . . ?
C6 C3 C4 C5 -176.5(6) . . . . ?
C6 C7 C8 C9 -0.3(9) . . . . ?
N7 C73 C74 C75 -1.8(9) . . . . ?
C7 C6 C11 C10 -0.3(8) . . . . ?
C7 C8 C9 C10 1.2(8) . . . . ?
C7 C8 C9 C12 176.0(5) . . . . ?
N8 C65 C66 C67 66.9(6) . . . . ?
N8 C65 C66 C71 -110.3(5) . . . . ?
C8 C9 C10 C11 -1.7(8) . . . . ?
C8 C9 C12 C14 -41.4(8) . . . . ?
C8 C9 C12 C20 140.2(6) . . . . ?
N9 C1 C2 C3 0.5(11) . . . . ?
C9 C10 C11 C6 1.2(9) . . . . ?
C9 C12 C14 C13 -43.1(7) . . . . ?
C9 C12 C14 C15 137.5(5) . . . . ?
C9 C12 C20 C21 -16.8(8) . . . . ?
C9 C12 C20 C82 163.6(5) . . . . ?
N10 C42 C43 C44 -1.4(9) . . . . ?
C10 C9 C12 C14 133.4(5) . . . . ?
C10 C9 C12 C20 -45.0(8) . . . . ?
C11 C6 C7 C8 -0.2(9) . . . . ?
C12 C9 C10 C11 -176.6(5) . . . . ?
C12 C14 C15 C16 177.1(5) . . . . ?
C12 C20 C21 C22 -47.2(8) . . . . ?
C12 C20 C21 C26 136.0(6) . . . . ?
C12 C20 C82 C81 -48.4(7) . . . . ?
C12 C20 C82 C83 137.3(6) . . . . ?
C13 C14 C15 C16 -2.2(8) . . . . ?
C14 C12 C20 C21 164.8(5) . . . . ?
C14 C12 C20 C82 -14.8(8) . . . . ?
C14 C13 C18 C17 -1.1(9) . . . . ?
C14 C15 C16 C17 1.7(9) . . . . ?
C15 C16 C17 O2 179.5(5) . . . . ?
C15 C16 C17 C18 -0.8(10) . . . . ?
C16 C17 C18 C13 0.6(10) . . . . ?
C18 C13 C14 C12 -177.4(5) . . . . ?
C18 C13 C14 C15 1.9(8) . . . . ?
C19 O2 C17 C16 171.7(7) . . . . ?
C19 O2 C17 C18 -7.9(10) . . . . ?
C20 C12 C14 C13 135.3(6) . . . . ?
C20 C12 C14 C15 -44.0(7) . . . . ?
C20 C21 C22 C23 -176.8(6) . . . . ?
C20 C21 C26 C25 175.9(6) . . . . ?
C20 C82 C83 C79 175.6(5) . . . . ?
C21 C20 C82 C81 132.0(5) . . . . ?
C21 C20 C82 C83 -42.3(7) . . . . ?
C21 C22 C23 C24 0.2(10) . . . . ?
C22 C21 C26 C25 -1.0(9) . . . . ?
C22 C23 C24 C27 175.8(6) . . . . ?
C22 C23 C24 C25 0.5(10) . . . . ?
C23 C24 C25 C26 -1.5(10) . . . . ?
C24 C27 C31 C30 174.4(5) . . . . ?
C24 C27 C33 C32 177.2(10) . . . . ?
C24 C25 C26 C21 1.7(10) . . . . ?
C26 C21 C22 C23 0.1(9) . . . . ?
C32 N4 C29 C28 48.2(5) . . . . ?
C32 N4 C34 C35 107.2(7) . . . . ?
C33 C27 C24 C23 46.9(10) . . . . ?
C33 C27 C24 C25 -138.0(8) . . . . ?
C34 N4 C29 C28 -179.8(4) . . . . ?
C34 N4 C30 C31 179.8(4) . . . . ?
C34 N4 C32 C33 -178.2(9) . . . . ?
C34 C35 C36 C37 179.1(4) . . . . ?
C34 C35 C40 C39 -178.9(4) . . . . ?
C35 C36 C37 C38 -0.8(7) . . . . ?
C36 C35 C40 C39 2.1(6) . . . . ?
C36 C37 C38 C39 3.2(7) . . . . ?
C36 C37 C38 C41 -173.6(4) . . . . ?
C37 C38 C39 C40 -3.0(7) . . . . ?
C37 C38 C41 N10 80.5(5) . . . . ?
C38 C39 C40 C35 0.3(7) . . . . ?
C39 C38 C41 N10 -96.4(5) . . . . ?
C40 C35 C36 C37 -1.8(6) . . . . ?
C41 N10 C42 C43 168.9(5) . . . . ?
C41 N10 C46 C45 -169.5(5) . . . . ?
C41 C38 C39 C40 173.9(4) . . . . ?
C42 N10 C41 C38 -100.5(5) . . . . ?
C42 N10 C46 C45 3.1(8) . . . . ?
C42 C43 C44 C45 6.3(8) . . . . ?
C42 C43 C44 C47 -172.0(5) . . . . ?
C43 C44 C45 C46 -6.6(8) . . . . ?
C43 C44 C47 C48 -30.6(8) . . . . ?
C43 C44 C47 C52 148.4(5) . . . . ?
C44 C45 C46 N10 2.2(8) . . . . ?
C44 C47 C48 C49 -179.7(5) . . . . ?
C44 C47 C52 C51 -179.4(5) . . . . ?
C45 C44 C47 C48 151.2(5) . . . . ?
C45 C44 C47 C52 -29.8(7) . . . . ?
C46 N10 C41 C38 72.1(5) . . . . ?
C46 N10 C42 C43 -3.4(8) . . . . ?
C47 C44 C45 C46 171.6(5) . . . . ?
C47 C48 C49 C50 -2.0(7) . . . . ?
C48 C47 C52 C51 -0.4(8) . . . . ?
C48 C49 C50 C51 1.8(7) . . . . ?
C48 C49 C50 C53 176.4(4) . . . . ?
C49 C50 C51 C52 -0.9(7) . . . . ?
C49 C50 C53 C54 -143.0(5) . . . . ?
C49 C50 C53 C91 41.4(7) . . . . ?
C50 C51 C52 C47 0.2(8) . . . . ?
C50 C53 C54 C55 55.6(6) . . . . ?
C50 C53 C54 C59 -119.0(5) . . . . ?
C50 C53 C91 C88 -165.8(5) . . . . ?
C50 C53 C91 C92 16.8(8) . . . . ?
C51 C50 C53 C54 31.6(6) . . . . ?
C51 C50 C53 C91 -144.0(5) . . . . ?
C52 C47 C48 C49 1.3(7) . . . . ?
C53 C50 C51 C52 -175.7(5) . . . . ?
C53 C54 C55 C56 -175.4(5) . . . . ?
C53 C54 C59 C58 174.5(4) . . . . ?
C53 C91 C92 C93 -135.9(6) . . . . ?
C53 C91 C92 C97 48.5(8) . . . . ?
C54 C53 C91 C88 18.9(7) . . . . ?
C54 C53 C91 C92 -158.6(5) . . . . ?
C54 C55 C56 C57 0.4(7) . . . . ?
C55 C54 C59 C58 -0.4(7) . . . . ?
C55 C56 C57 C58 0.9(7) . . . . ?
C55 C56 C57 C60 -175.7(4) . . . . ?
C56 C57 C58 C59 -1.9(7) . . . . ?
C56 C57 C60 C61 -31.3(7) . . . . ?
C56 C57 C60 C63 147.5(5) . . . . ?
C57 C58 C59 C54 1.7(8) . . . . ?
C57 C60 C61 C62 -178.9(5) . . . . ?
C57 C60 C63 C64 -179.2(5) . . . . ?
C58 C57 C60 C61 152.3(5) . . . . ?
C58 C57 C60 C63 -28.9(7) . . . . ?
C59 C54 C55 C56 -0.7(7) . . . . ?
C60 C57 C58 C59 174.6(4) . . . . ?
C60 C61 C62 N8 -3.2(9) . . . . ?
C60 C63 C64 N8 -0.7(8) . . . . ?
C61 C60 C63 C64 -0.3(8) . . . . ?
C62 N8 C64 C63 -0.3(8) . . . . ?
C62 N8 C65 C66 -111.8(5) . . . . ?
C63 C60 C61 C62 2.3(8) . . . . ?
C64 N8 C62 C61 2.2(8) . . . . ?
C64 N8 C65 C66 64.3(6) . . . . ?
C65 N8 C62 C61 178.2(5) . . . . ?
C65 N8 C64 C63 -176.4(5) . . . . ?
C65 C66 C67 C68 -178.1(5) . . . . ?
C65 C66 C71 C70 176.8(4) . . . . ?
C66 C67 C68 C69 1.5(7) . . . . ?
C67 C66 C71 C70 -0.4(7) . . . . ?
C67 C68 C69 C70 -1.0(7) . . . . ?
C67 C68 C69 C72 179.1(4) . . . . ?
C68 C69 C70 C71 -0.2(7) . . . . ?
C68 C69 C72 N7 -72.5(7) . . . . ?
C69 C70 C71 C66 0.9(8) . . . . ?
C70 C69 C72 N7 107.6(6) . . . . ?
C71 C66 C67 C68 -0.8(7) . . . . ?
C72 N7 C73 C74 -172.1(5) . . . . ?
C72 N7 C77 C76 173.7(5) . . . . ?
C72 C69 C70 C71 179.8(4) . . . . ?
C73 N7 C72 C69 94.9(7) . . . . ?
C73 N7 C77 C76 -2.3(9) . . . . ?
C73 C74 C75 C76 -2.1(8) . . . . ?
C73 C74 C75 C78 174.4(5) . . . . ?
C74 C75 C76 C77 3.8(8) . . . . ?
C74 C75 C78 C79 19.0(8) . . . . ?
C74 C75 C78 C80 -159.2(5) . . . . ?
C75 C76 C77 N7 -1.7(9) . . . . ?
C75 C78 C79 C83 -176.7(5) . . . . ?
C75 C78 C80 C81 176.3(5) . . . . ?
C76 C75 C78 C79 -164.7(5) . . . . ?
C76 C75 C78 C80 17.2(8) . . . . ?
C77 N7 C72 C69 -81.2(7) . . . . ?
C77 N7 C73 C74 4.1(9) . . . . ?
C78 C75 C76 C77 -172.7(5) . . . . ?
C78 C79 C83 C82 -1.3(8) . . . . ?
C78 C80 C81 C82 1.9(8) . . . . ?
C79 C78 C80 C81 -1.9(8) . . . . ?
C80 C78 C79 C83 1.5(8) . . . . ?
C80 C81 C82 C20 -176.1(4) . . . . ?
C80 C81 C82 C83 -1.6(7) . . . . ?
C81 C82 C83 C79 1.3(7) . . . . ?
C82 C20 C21 C22 132.4(5) . . . . ?
C82 C20 C21 C26 -44.4(8) . . . . ?
C84 O4 C85 C86 -3.3(9) . . . . ?
C84 O4 C85 C90 176.4(6) . . . . ?
C85 C86 C87 C88 0.0(8) . . . . ?
C86 C85 C90 C89 -1.7(9) . . . . ?
C86 C87 C88 C89 0.7(8) . . . . ?
C86 C87 C88 C91 -178.0(5) . . . . ?
C87 C88 C89 C90 -1.8(8) . . . . ?
C87 C88 C91 C53 62.1(7) . . . . ?
C87 C88 C91 C92 -120.3(5) . . . . ?
C88 C89 C90 C85 2.4(9) . . . . ?
C88 C91 C92 C93 46.5(7) . . . . ?
C88 C91 C92 C97 -129.0(5) . . . . ?
C89 C88 C91 C53 -116.4(6) . . . . ?
C89 C88 C91 C92 61.2(7) . . . . ?
C90 C85 C86 C87 0.5(8) . . . . ?
C91 C53 C54 C55 -128.6(5) . . . . ?
C91 C53 C54 C59 56.8(7) . . . . ?
C91 C88 C89 C90 176.8(5) . . . . ?
C91 C92 C93 C94 -176.1(5) . . . . ?
C91 C92 C97 C96 177.4(5) . . . . ?
C92 C93 C94 C95 0.1(8) . . . . ?
C93 C92 C97 C96 1.7(8) . . . . ?
C93 C94 C95 C96 -0.8(9) . . . . ?
C93 C94 C95 C98 -178.6(5) . . . . ?
C94 C95 C96 C97 2.1(9) . . . . ?
C94 C95 C98 C99 -29.8(9) . . . . ?
C94 C95 C98 C101 153.2(7) . . . . ?
C95 C96 C97 C92 -2.6(9) . . . . ?
C95 C98 C99 C100 -176.1(6) . . . . ?
C95 C98 C101 C102 176.8(7) . . . . ?
C96 C95 C98 C99 152.5(6) . . . . ?
C96 C95 C98 C101 -24.5(10) . . . . ?
C97 C92 C93 C94 -0.5(8) . . . . ?
C98 C95 C96 C97 179.8(6) . . . . ?
C98 C99 C100 N3 1.1(9) . . . . ?
C98 C101 C102 N3 -2.4(13) . . . . ?
C99 C98 C101 C102 -0.4(11) . . . . ?
C100 N3 C102 C101 4.6(12) . . . . ?
C100 N3 C103 C104 -119.3(6) . . . . ?
C101 C98 C99 C100 1.0(9) . . . . ?
C102 N3 C100 C99 -4.0(10) . . . . ?
C102 N3 C103 C104 58.5(8) . . . . ?
C103 N3 C100 C99 173.7(5) . . . . ?
C103 N3 C102 C101 -173.2(7) . . . . ?
C103 C104 C105 C106 175.8(6) . . . . ?
C103 C104 C109 C108 -174.7(5) . . . . ?
C104 C105 C106 C107 -1.1(10) . . . . ?
C105 C104 C109 C108 3.2(8) . . . . ?
C105 C106 C107 C108 2.8(9) . . . . ?
C105 C106 C107 C110 -175.0(6) . . . . ?
C106 C107 C108 C109 -1.4(9) . . . . ?
C106 C107 C110 N9 107.8(6) . . . . ?
C107 C108 C109 C104 -1.6(9) . . . . ?
C108 C107 C110 N9 -69.8(7) . . . . ?
C109 C104 C105 C106 -2.0(9) . . . . ?
C110 C107 C108 C109 176.3(5) . . . . ?
O1 C123 C124 C125 -179.7(5) . . . . ?
O1 C123 C128 C127 -179.2(5) . . . . ?
N1 C210 C211 C212 -0.1(11) . . . . ?
N1 C213 C214 C212 2.2(9) . . . . ?
N2 C140 C141 C137 2.7(11) . . . . ?
N2 C142 C143 C144 -70.8(7) . . . . ?
N2 C142 C143 C147 108.5(6) . . . . ?
O3 C165 C166 C167 -179.4(6) . . . . ?
N5 C150 C151 C152 -6.6(14) . . . . ?
N6 C202 C203 C204 -80.1(5) . . . . ?
N6 C202 C203 C206 95.9(5) . . . . ?
N11 C179 C180 C176 1.2(10) . . . . ?
N11 C181 C182 C183 76.6(8) . . . . ?
N11 C181 C182 C187 -101.8(7) . . . . ?
N12 C111 C112 C113 3.1(9) . . . . ?
N12 C189 C190 C113 3.3(9) . . . . ?
C111 N12 C188 C185 -68.2(7) . . . . ?
C111 N12 C189 C190 -0.1(9) . . . . ?
C111 C112 C113 C116 176.1(5) . . . . ?
C111 C112 C113 C190 0.1(8) . . . . ?
C112 C113 C116 C117 32.1(7) . . . . ?
C112 C113 C116 C121 -147.0(5) . . . . ?
C112 C113 C190 C189 -3.2(8) . . . . ?
C113 C116 C117 C118 -177.3(4) . . . . ?
C113 C116 C121 C120 176.2(4) . . . . ?
C116 C113 C190 C189 -179.1(5) . . . . ?
C116 C117 C118 C119 -0.3(7) . . . . ?
C117 C116 C121 C120 -2.9(7) . . . . ?
C117 C118 C119 C120 -0.2(7) . . . . ?
C117 C118 C119 C130 -175.0(4) . . . . ?
C118 C119 C120 C121 -0.8(7) . . . . ?
C118 C119 C130 C129 -60.8(7) . . . . ?
C118 C119 C130 C191 118.4(5) . . . . ?
C119 C120 C121 C116 2.4(7) . . . . ?
C119 C130 C191 C192 143.1(5) . . . . ?
C119 C130 C191 C194 -33.4(6) . . . . ?
C120 C119 C130 C129 124.7(6) . . . . ?
C120 C119 C130 C191 -56.1(6) . . . . ?
C121 C116 C117 C118 1.8(7) . . . . ?
C122 O1 C123 C124 2.1(9) . . . . ?
C122 O1 C123 C128 -178.3(6) . . . . ?
C123 C124 C125 C126 -0.1(8) . . . . ?
C124 C123 C128 C127 0.4(9) . . . . ?
C124 C125 C126 C127 -1.6(8) . . . . ?
C124 C125 C126 C129 178.4(5) . . . . ?
C125 C126 C127 C128 2.7(8) . . . . ?
C125 C126 C129 C130 -68.1(7) . . . . ?
C125 C126 C129 C131 115.2(5) . . . . ?
C126 C127 C128 C123 -2.1(9) . . . . ?
C126 C129 C130 C119 -14.8(7) . . . . ?
C126 C129 C130 C191 166.1(5) . . . . ?
C126 C129 C131 C132 -45.2(7) . . . . ?
C126 C129 C131 C136 132.5(5) . . . . ?
C127 C126 C129 C130 111.9(6) . . . . ?
C127 C126 C129 C131 -64.8(7) . . . . ?
C128 C123 C124 C125 0.7(9) . . . . ?
C129 C126 C127 C128 -177.3(5) . . . . ?
C129 C130 C191 C192 -37.8(7) . . . . ?
C129 C130 C191 C194 145.7(5) . . . . ?
C129 C131 C132 C133 179.3(5) . . . . ?
C129 C131 C136 C135 -177.9(5) . . . . ?
C130 C119 C120 C121 173.8(4) . . . . ?
C130 C129 C131 C132 138.3(6) . . . . ?
C130 C129 C131 C136 -44.1(8) . . . . ?
C130 C191 C192 C193 -177.6(4) . . . . ?
C130 C191 C194 C195 176.7(4) . . . . ?
C131 C129 C130 C119 161.6(5) . . . . ?
C131 C129 C130 C191 -17.5(8) . . . . ?
C131 C132 C133 C134 -2.6(10) . . . . ?
C132 C131 C136 C135 -0.1(8) . . . . ?
C132 C133 C134 C135 2.0(9) . . . . ?
C132 C133 C134 C137 -179.0(6) . . . . ?
C133 C134 C135 C136 -0.5(9) . . . . ?
C133 C134 C137 C138 37.3(9) . . . . ?
C133 C134 C137 C141 -144.6(7) . . . . ?
C134 C135 C136 C131 -0.4(9) . . . . ?
C134 C137 C138 C139 174.6(6) . . . . ?
C134 C137 C141 C140 -176.8(6) . . . . ?
C135 C134 C137 C138 -143.6(6) . . . . ?
C135 C134 C137 C141 34.4(9) . . . . ?
C136 C131 C132 C133 1.6(9) . . . . ?
C137 C134 C135 C136 -179.6(5) . . . . ?
C137 C138 C139 N2 1.8(10) . . . . ?
C138 C137 C141 C140 1.4(10) . . . . ?
C139 N2 C140 C141 -4.6(10) . . . . ?
C139 N2 C142 C143 111.2(7) . . . . ?
C140 N2 C139 C138 2.3(10) . . . . ?
C140 N2 C142 C143 -68.8(7) . . . . ?
C141 C137 C138 C139 -3.6(10) . . . . ?
C142 N2 C139 C138 -177.6(6) . . . . ?
C142 N2 C140 C141 175.4(6) . . . . ?
C142 C143 C144 C145 175.2(5) . . . . ?
C142 C143 C147 C148 -176.3(6) . . . . ?
C143 C144 C145 C146 1.2(9) . . . . ?
C143 C147 C148 C146 1.1(10) . . . . ?
C144 C143 C147 C148 3.0(9) . . . . ?
C144 C145 C146 C148 2.9(8) . . . . ?
C144 C145 C146 C149 -176.5(5) . . . . ?
C145 C146 C148 C147 -4.0(9) . . . . ?
C145 C146 C149 N5 72.7(7) . . . . ?
C147 C143 C144 C145 -4.1(8) . . . . ?
C148 C146 C149 N5 -106.7(7) . . . . ?
C149 N5 C150 C151 -175.1(8) . . . . ?
C149 N5 C154 C153 179.0(7) . . . . ?
C149 C146 C148 C147 175.4(6) . . . . ?
C150 N5 C149 C146 42.2(9) . . . . ?
C150 N5 C154 C153 -2.6(12) . . . . ?
C150 C151 C152 C153 2.6(12) . . . . ?
C150 C151 C152 C155 179.7(8) . . . . ?
C151 C152 C153 C154 1.1(11) . . . . ?
C151 C152 C155 C156 -26.5(10) . . . . ?
C151 C152 C155 C160 154.8(7) . . . . ?
C152 C153 C154 N5 -1.2(11) . . . . ?
C152 C155 C156 C157 -178.7(6) . . . . ?
C152 C155 C160 C159 177.0(5) . . . . ?
C153 C152 C155 C156 150.4(7) . . . . ?
C153 C152 C155 C160 -28.4(10) . . . . ?
C154 N5 C149 C146 -139.4(7) . . . . ?
C154 N5 C150 C151 6.4(13) . . . . ?
C155 C152 C153 C154 -175.9(7) . . . . ?
C155 C156 C157 C158 1.7(9) . . . . ?
C156 C155 C160 C159 -1.8(9) . . . . ?
C156 C157 C158 C159 -1.7(9) . . . . ?
C156 C157 C158 C161 178.0(5) . . . . ?
C157 C158 C159 C160 -0.1(8) . . . . ?
C157 C158 C161 C162 -130.4(5) . . . . ?
C157 C158 C161 C169 45.6(8) . . . . ?
C158 C159 C160 C155 1.9(8) . . . . ?
C158 C161 C162 C163 38.0(7) . . . . ?
C158 C161 C162 C167 -140.8(5) . . . . ?
C158 C161 C169 C170 -160.7(5) . . . . ?
C158 C161 C169 C220 17.6(8) . . . . ?
C159 C158 C161 C162 49.3(7) . . . . ?
C159 C158 C161 C169 -134.7(6) . . . . ?
C160 C155 C156 C157 0.1(9) . . . . ?
C161 C158 C159 C160 -179.8(5) . . . . ?
C161 C162 C163 C164 178.6(5) . . . . ?
C161 C162 C167 C166 -178.7(5) . . . . ?
C161 C169 C170 C171 -138.3(6) . . . . ?
C161 C169 C170 C175 45.4(8) . . . . ?
C161 C169 C220 C217 -136.0(6) . . . . ?
C161 C169 C220 C219 48.2(8) . . . . ?
C162 C161 C169 C170 15.0(8) . . . . ?
C162 C161 C169 C220 -166.8(5) . . . . ?
C162 C163 C164 C165 1.8(10) . . . . ?
C163 C162 C167 C166 2.4(8) . . . . ?
C163 C164 C165 O3 179.3(5) . . . . ?
C163 C164 C165 C166 -0.9(11) . . . . ?
C164 C165 C166 C167 0.8(10) . . . . ?
C165 C166 C167 C162 -1.7(9) . . . . ?
C167 C162 C163 C164 -2.5(8) . . . . ?
C168 O3 C165 C164 178.6(7) . . . . ?
C168 O3 C165 C166 -1.2(11) . . . . ?
C169 C161 C162 C163 -137.9(6) . . . . ?
C169 C161 C162 C167 43.3(8) . . . . ?
C169 C170 C171 C172 -176.5(5) . . . . ?
C169 C170 C175 C174 176.0(5) . . . . ?
C170 C169 C220 C217 42.4(7) . . . . ?
C170 C169 C220 C219 -133.4(5) . . . . ?
C170 C171 C172 C173 1.7(9) . . . . ?
C171 C170 C175 C174 -0.4(7) . . . . ?
C171 C172 C173 C174 -2.8(9) . . . . ?
C171 C172 C173 C176 175.9(5) . . . . ?
C172 C173 C174 C175 2.3(8) . . . . ?
C172 C173 C176 C177 -24.4(9) . . . . ?
C172 C173 C176 C180 160.8(6) . . . . ?
C173 C174 C175 C170 -0.7(8) . . . . ?
C173 C176 C177 C178 -176.5(6) . . . . ?
C173 C176 C180 C179 174.2(6) . . . . ?
C174 C173 C176 C177 154.3(6) . . . . ?
C174 C173 C176 C180 -20.5(9) . . . . ?
C175 C170 C171 C172 0.0(8) . . . . ?
C176 C173 C174 C175 -176.5(5) . . . . ?
C176 C177 C178 N11 3.6(11) . . . . ?
C177 C176 C180 C179 -0.9(10) . . . . ?
C178 N11 C179 C180 0.9(10) . . . . ?
C178 N11 C181 C182 -90.8(8) . . . . ?
C179 N11 C178 C177 -3.3(11) . . . . ?
C179 N11 C181 C182 83.5(8) . . . . ?
C180 C176 C177 C178 -1.5(10) . . . . ?
C181 N11 C178 C177 170.8(6) . . . . ?
C181 N11 C179 C180 -173.3(6) . . . . ?
C181 C182 C183 C184 179.8(5) . . . . ?
C181 C182 C187 C186 180.0(5) . . . . ?
C182 C183 C184 C185 2.1(9) . . . . ?
C183 C182 C187 C186 1.6(8) . . . . ?
C183 C184 C185 C186 -2.2(9) . . . . ?
C183 C184 C185 C188 175.0(5) . . . . ?
C184 C185 C186 C187 2.1(8) . . . . ?
C184 C185 C188 N12 -72.5(7) . . . . ?
C185 C186 C187 C182 -1.8(8) . . . . ?
C186 C185 C188 N12 104.5(6) . . . . ?
C187 C182 C183 C184 -1.8(9) . . . . ?
C188 N12 C111 C112 173.3(5) . . . . ?
C188 N12 C189 C190 -176.3(5) . . . . ?
C188 C185 C186 C187 -174.9(5) . . . . ?
C189 N12 C111 C112 -3.1(9) . . . . ?
C189 N12 C188 C185 108.1(6) . . . . ?
C190 C113 C116 C117 -152.1(5) . . . . ?
C190 C113 C116 C121 28.8(7) . . . . ?
C191 C192 C193 C196 1.9(7) . . . . ?
C191 C194 C195 C196 0.2(8) . . . . ?
C192 C191 C194 C195 0.0(7) . . . . ?
C192 C193 C196 C195 -1.6(7) . . . . ?
C192 C193 C196 C197 178.7(4) . . . . ?
C193 C196 C197 C198 29.4(8) . . . . ?
C193 C196 C197 C200 -152.6(5) . . . . ?
C194 C191 C192 C193 -1.1(7) . . . . ?
C194 C195 C196 C193 0.6(7) . . . . ?
C194 C195 C196 C197 -179.7(5) . . . . ?
C195 C196 C197 C198 -150.3(5) . . . . ?
C195 C196 C197 C200 27.7(7) . . . . ?
C196 C197 C198 C199 172.4(5) . . . . ?
C196 C197 C200 C201 -172.6(5) . . . . ?
C197 C198 C199 N6 2.0(8) . . . . ?
C197 C200 C201 N6 -1.6(8) . . . . ?
C198 C197 C200 C201 5.6(8) . . . . ?
C199 N6 C201 C200 -2.5(8) . . . . ?
C199 N6 C202 C203 103.7(5) . . . . ?
C200 C197 C198 C199 -5.8(8) . . . . ?
C201 N6 C199 C198 2.2(8) . . . . ?
C201 N6 C202 C203 -69.9(5) . . . . ?
C202 N6 C199 C198 -171.4(5) . . . . ?
C202 N6 C201 C200 171.4(5) . . . . ?
C202 C203 C204 C205 173.5(4) . . . . ?
C202 C203 C206 C207 -172.8(4) . . . . ?
C203 C204 C205 C208 -0.7(7) . . . . ?
C203 C206 C207 C208 -0.8(7) . . . . ?
C204 C203 C206 C207 3.3(6) . . . . ?
C204 C205 C208 C207 3.2(6) . . . . ?
C204 C205 C208 C209 -177.0(4) . . . . ?
C205 C208 C209 N1 77.2(5) . . . . ?
C206 C203 C204 C205 -2.6(7) . . . . ?
C206 C207 C208 C205 -2.5(7) . . . . ?
C206 C207 C208 C209 177.7(4) . . . . ?
C207 C208 C209 N1 -103.0(5) . . . . ?
C209 N1 C210 C211 -179.4(6) . . . . ?
C209 N1 C213 C214 178.2(5) . . . . ?
C210 N1 C209 C208 60.3(6) . . . . ?
C210 N1 C213 C214 1.9(8) . . . . ?
C210 C211 C212 C214 4.0(10) . . . . ?
C210 C211 C212 C215 -178.9(6) . . . . ?
C211 C212 C214 C213 -5.0(9) . . . . ?
C211 C212 C215 C216 -21.7(9) . . . . ?
C211 C212 C215 C218 157.7(6) . . . . ?
C212 C215 C216 C217 175.6(5) . . . . ?
C212 C215 C218 C219 -175.3(5) . . . . ?
C213 N1 C209 C208 -116.0(5) . . . . ?
C213 N1 C210 C211 -3.0(9) . . . . ?
C214 C212 C215 C216 155.2(6) . . . . ?
C214 C212 C215 C218 -25.4(9) . . . . ?
C215 C212 C214 C213 177.9(5) . . . . ?
C215 C216 C217 C220 2.1(9) . . . . ?
C215 C218 C219 C220 -2.6(8) . . . . ?
C216 C215 C218 C219 4.1(8) . . . . ?
C216 C217 C220 C169 -176.5(5) . . . . ?
C216 C217 C220 C219 -0.5(8) . . . . ?
C218 C215 C216 C217 -3.8(8) . . . . ?
C218 C219 C220 C169 176.8(5) . . . . ?
C218 C219 C220 C217 0.7(8) . . . . ?
C220 C169 C170 C171 43.3(7) . . . . ?
C220 C169 C170 C175 -133.1(5) . . . . ?

loop_
_smtbx_masks_void_nr
_smtbx_masks_void_average_x
_smtbx_masks_void_average_y
_smtbx_masks_void_average_z
_smtbx_masks_void_volume
_smtbx_masks_void_count_electrons
_smtbx_masks_void_content
1 -0.123 -0.860 -0.352 10507.9 2583.1 '144 CH3OH'
